data_7109400
loop_
_publ_author_name
'Jiang, Qibai'
'Wang, Zhaojin'
'Li, Yizhi'
'Yan, Hong'

_publ_section_title
;
 Heterolytic H2 splitting across a Ru--S bond leading to the replacement of
 S by O in the carborane-dithiolato ligand of a 15-electron Ru(III) complex
;
_journal_coden_ASTM CHCOFS
_journal_issue 52
_journal_name_full
;
 Chemical Communications (Cambridge, United Kingdom)
;
_journal_page_first 5880
_journal_page_last 5882
_journal_paper_doi 10.1039/c3cc42554a
_journal_volume 49
_journal_year 2013
_chemical_formula_sum 'C96 H194 B120 O3 P4 Ru4 S16'
_chemical_formula_weight 3734.83
_space_group_IT_number 14
_symmetry_cell_setting monoclinic
_symmetry_space_group_name_Hall '-P 2ybc'
_symmetry_space_group_name_H-M 'P 1 21/c 1'
_atom_sites_solution_hydrogens geom
_atom_sites_solution_primary direct
_atom_sites_solution_secondary difmap
_audit_creation_method SHELXL-97
_cell_angle_alpha 90.00
_cell_angle_beta 115.42(3)
_cell_angle_gamma 90.00
_cell_formula_units_Z 1
_cell_length_a 12.272(8)
_cell_length_b 20.260(13)
_cell_length_c 21.918(12)
_cell_measurement_reflns_used 1786
_cell_measurement_temperature 291(2)
_cell_measurement_theta_max 19.13
_cell_measurement_theta_min 2.26
_cell_volume 4922(5)
_computing_structure_refinement 'SHELXL-97 (Sheldrick, 1997)'
_computing_structure_solution 'SHELXS-97 (Sheldrick, 1990)'
_diffrn_ambient_temperature 291(2)
_diffrn_measured_fraction_theta_full 1.000
_diffrn_measured_fraction_theta_max 1.000
_diffrn_radiation_monochromator graphite
_diffrn_radiation_source 'fine-focus sealed tube'
_diffrn_radiation_type MoK\a
_diffrn_radiation_wavelength 0.71073
_diffrn_reflns_av_R_equivalents 0.0646
_diffrn_reflns_av_sigmaI/netI 0.0707
_diffrn_reflns_limit_h_max 13
_diffrn_reflns_limit_h_min -15
_diffrn_reflns_limit_k_max 24
_diffrn_reflns_limit_k_min -24
_diffrn_reflns_limit_l_max 26
_diffrn_reflns_limit_l_min -26
_diffrn_reflns_number 33653
_diffrn_reflns_theta_full 26.00
_diffrn_reflns_theta_max 26.00
_diffrn_reflns_theta_min 1.44
_exptl_absorpt_coefficient_mu 0.545
_exptl_absorpt_correction_T_max 0.8895
_exptl_absorpt_correction_T_min 0.8623
_exptl_absorpt_correction_type multi-scan
_exptl_absorpt_process_details sadabs;bruker,2000
_exptl_crystal_density_diffrn 1.260
_exptl_crystal_density_method 'not measured'
_exptl_crystal_F_000 1886
_exptl_crystal_size_max 0.28
_exptl_crystal_size_mid 0.24
_exptl_crystal_size_min 0.22
_refine_diff_density_max 0.599
_refine_diff_density_min -0.569
_refine_diff_density_rms 0.056
_refine_ls_extinction_method none
_refine_ls_goodness_of_fit_ref 1.021
_refine_ls_hydrogen_treatment constr
_refine_ls_matrix_type full
_refine_ls_number_parameters 559
_refine_ls_number_reflns 9671
_refine_ls_number_restraints 0
_refine_ls_restrained_S_all 1.021
_refine_ls_R_factor_all 0.0859
_refine_ls_R_factor_gt 0.0566
_refine_ls_shift/su_max 0.000
_refine_ls_shift/su_mean 0.000
_refine_ls_structure_factor_coef Fsqd
_refine_ls_weighting_details 'calc w=1/[\s^2^(Fo^2^)+(0.0282P)^2^+2.5355P] where P=(Fo^2^+2Fc^2^)/3'
_refine_ls_weighting_scheme calc
_refine_ls_wR_factor_gt 0.0860
_refine_ls_wR_factor_ref 0.0913
_reflns_number_gt 6565
_reflns_number_total 9671
_reflns_threshold_expression >2sigma(I)
_cod_data_source_file c3cc42554a_1.cif
_cod_data_source_block 2100615a_0m
_cod_original_sg_symbol_H-M P2(1)/c
_cod_database_code 7109400

loop_
_symmetry_equiv_pos_as_xyz
'x, y, z'
'-x, y+1/2, -z+1/2'
'-x, -y, -z'
'x, -y-1/2, z-1/2'

loop_
_atom_site_label
_atom_site_type_symbol
_atom_site_fract_x
_atom_site_fract_y
_atom_site_fract_z
_atom_site_U_iso_or_equiv
_atom_site_adp_type
_atom_site_occupancy
_atom_site_symmetry_multiplicity
_atom_site_calc_flag
_atom_site_refinement_flags
B3 B 0.5002(4) 0.8122(2) 0.4101(2) 0.0611(12) Uani 1 1 d .
H3 H 0.5074 0.8061 0.3621 0.073 Uiso 1 1 calc R
B4 B 0.4573(4) 0.8880(2) 0.4389(2) 0.0595(12) Uani 1 1 d .
H4A H 0.4339 0.9327 0.4074 0.071 Uiso 1 1 calc R
B5 B 0.3827(4) 0.8640(2) 0.4902(2) 0.0527(11) Uani 1 1 d .
H5 H 0.3109 0.8947 0.4928 0.063 Uiso 1 1 calc R
B6 B 0.3717(4) 0.7804(2) 0.4938(2) 0.0528(11) Uani 1 1 d .
H6A H 0.2974 0.7539 0.4984 0.063 Uiso 1 1 calc R
B7 B 0.5186(5) 0.7483(2) 0.5330(2) 0.0584(12) Uani 1 1 d .
H7 H 0.5408 0.7024 0.5627 0.070 Uiso 1 1 calc R
B8 B 0.5986(4) 0.7714(2) 0.4806(2) 0.0569(11) Uani 1 1 d .
H8A H 0.6693 0.7401 0.4775 0.068 Uiso 1 1 calc R
B9 B 0.6056(4) 0.8594(2) 0.4804(2) 0.0582(12) Uani 1 1 d .
H9A H 0.6817 0.8861 0.4781 0.070 Uiso 1 1 calc R
B10 B 0.5341(4) 0.8912(2) 0.5259(2) 0.0590(12) Uani 1 1 d .
H10A H 0.5659 0.9385 0.5522 0.071 Uiso 1 1 calc R
B11 B 0.4696(4) 0.8248(2) 0.5574(2) 0.0586(12) Uani 1 1 d .
H11A H 0.4574 0.8299 0.6040 0.070 Uiso 1 1 calc R
B12 B 0.6179(4) 0.8173(2) 0.5556(2) 0.0627(13) Uani 1 1 d .
H12A H 0.7022 0.8152 0.6023 0.075 Uiso 1 1 calc R
B13 B -0.0542(5) 0.8171(2) 0.3055(2) 0.0579(12) Uani 1 1 d .
H13 H 0.0143 0.8439 0.2955 0.069 Uiso 1 1 calc R
B14 B -0.1676(5) 0.7753(3) 0.2394(2) 0.0669(14) Uani 1 1 d .
H14A H -0.1778 0.7733 0.1871 0.080 Uiso 1 1 calc R
B15 B -0.1977(4) 0.7079(2) 0.2784(2) 0.0592(11) Uani 1 1 d .
H15A H -0.2274 0.6606 0.2517 0.071 Uiso 1 1 calc R
B16 B -0.1074(4) 0.7058(3) 0.3604(2) 0.0583(11) Uani 1 1 d .
H16A H -0.0780 0.6592 0.3885 0.070 Uiso 1 1 calc R
B17 B -0.1375(4) 0.7756(2) 0.3977(2) 0.0566(12) Uani 1 1 d .
H17A H -0.1255 0.7730 0.4503 0.068 Uiso 1 1 calc R
B18 B -0.1076(4) 0.8479(3) 0.3602(2) 0.0636(13) Uani 1 1 d .
H18A H -0.0790 0.8951 0.3871 0.076 Uiso 1 1 calc R
B19 B -0.1955(5) 0.8456(2) 0.2794(2) 0.0636(13) Uani 1 1 d .
H19 H -0.2239 0.8926 0.2521 0.076 Uiso 1 1 calc R
B20 B -0.2848(5) 0.7827(3) 0.2610(2) 0.0679(14) Uani 1 1 d .
H20A H -0.3761 0.7882 0.2200 0.081 Uiso 1 1 calc R
B21 B -0.2592(4) 0.7383(2) 0.3266(2) 0.0552(11) Uani 1 1 d .
H21A H -0.3354 0.7121 0.3295 0.066 Uiso 1 1 calc R
B22 B -0.2506(4) 0.8191(2) 0.3346(2) 0.0566(11) Uani 1 1 d .
H22A H -0.3162 0.8459 0.3472 0.068 Uiso 1 1 calc R
B23 B 0.2964(4) 0.8799(2) 0.2091(2) 0.0558(11) Uani 1 1 d .
H23A H 0.3720 0.8832 0.2596 0.067 Uiso 1 1 calc R
B24 B 0.2972(5) 0.8368(3) 0.1344(2) 0.0639(13) Uani 1 1 d .
H24A H 0.3760 0.8107 0.1347 0.077 Uiso 1 1 calc R
B25 B 0.1554(4) 0.8057(2) 0.0875(2) 0.0548(11) Uani 1 1 d .
H25 H 0.1417 0.7608 0.0568 0.066 Uiso 1 1 calc R
B26 B 0.0696(4) 0.8254(2) 0.1254(2) 0.0544(11) Uani 1 1 d .
H26 H -0.0033 0.7907 0.1194 0.065 Uiso 1 1 calc R
B27 B 0.0654(4) 0.9138(2) 0.1333(2) 0.0563(12) Uani 1 1 d .
H27 H -0.0110 0.9415 0.1342 0.068 Uiso 1 1 calc R
B28 B 0.2054(5) 0.9427(2) 0.1818(2) 0.0605(12) Uani 1 1 d .
H28 H 0.2193 0.9876 0.2125 0.073 Uiso 1 1 calc R
B29 B 0.2980(5) 0.9207(2) 0.1419(2) 0.0637(13) Uani 1 1 d .
H29 H 0.3775 0.9495 0.1471 0.076 Uiso 1 1 calc R
B30 B 0.2016(5) 0.8801(3) 0.0643(2) 0.0631(13) Uani 1 1 d .
H30 H 0.2128 0.8838 0.0173 0.076 Uiso 1 1 calc R
B31 B 0.0512(4) 0.8761(3) 0.0679(2) 0.0633(13) Uani 1 1 d .
H31 H -0.0384 0.8785 0.0250 0.076 Uiso 1 1 calc R
B32 B 0.1493(4) 0.9438(2) 0.0942(2) 0.0621(12) Uani 1 1 d .
H32 H 0.1306 0.9899 0.0649 0.075 Uiso 1 1 calc R
C1 C 0.3648(4) 0.82152(18) 0.42117(17) 0.0528(9) Uani 1 1 d .
C2 C 0.4406(3) 0.75534(18) 0.44412(17) 0.0516(9) Uani 1 1 d .
C3 C -0.0588(3) 0.73397(18) 0.30748(17) 0.0474(9) Uani 1 1 d .
C4 C -0.0144(3) 0.77824(19) 0.37655(18) 0.0541(10) Uani 1 1 d .
H4 H 0.0798 0.7804 0.4149 0.065 Uiso 1 1 calc R
C5 C 0.2133(3) 0.80817(18) 0.17277(17) 0.0500(9) Uani 1 1 d .
C6 C 0.1585(3) 0.8688(2) 0.19588(18) 0.0547(10) Uani 1 1 d .
H6 H 0.1401 0.8618 0.2403 0.066 Uiso 1 1 calc R
C7 C 0.0859(3) 0.56038(18) 0.20677(17) 0.0473(8) Uani 1 1 d .
C8 C 0.0152(3) 0.51472(19) 0.22184(19) 0.0526(9) Uani 1 1 d .
H8 H 0.0413 0.4974 0.2651 0.063 Uiso 1 1 calc R
C9 C -0.0968(3) 0.49569(18) 0.16956(17) 0.0491(9) Uani 1 1 d .
H9 H -0.1418 0.4629 0.1778 0.059 Uiso 1 1 calc R
C10 C -0.1403(4) 0.52459(18) 0.10707(18) 0.0548(10) Uani 1 1 d .
H10 H -0.2140 0.5109 0.0735 0.066 Uiso 1 1 calc R
C11 C -0.0749(3) 0.5746(2) 0.09315(19) 0.0571(10) Uani 1 1 d .
H11 H -0.1059 0.5964 0.0518 0.069 Uiso 1 1 calc R
C12 C 0.0381(3) 0.58999(18) 0.14383(17) 0.0532(10) Uani 1 1 d .
H12 H 0.0839 0.6219 0.1349 0.064 Uiso 1 1 calc R
C13 C 0.3350(3) 0.57186(18) 0.23406(17) 0.0509(9) Uani 1 1 d .
C14 C 0.4485(3) 0.6040(2) 0.26284(18) 0.0556(10) Uani 1 1 d .
H14 H 0.4680 0.6347 0.2975 0.067 Uiso 1 1 calc R
C15 C 0.5322(3) 0.58613(19) 0.23519(16) 0.0508(9) Uani 1 1 d .
H15 H 0.6066 0.6073 0.2516 0.061 Uiso 1 1 calc R
C16 C 0.5067(3) 0.53942(17) 0.18587(18) 0.0525(9) Uani 1 1 d .
H16 H 0.5642 0.5272 0.1709 0.063 Uiso 1 1 calc R
C17 C 0.3961(3) 0.5115(2) 0.15944(19) 0.0563(10) Uani 1 1 d .
H17 H 0.3765 0.4814 0.1243 0.068 Uiso 1 1 calc R
C18 C 0.3089(3) 0.52676(17) 0.18363(17) 0.0479(9) Uani 1 1 d .
H18 H 0.2340 0.5060 0.1651 0.057 Uiso 1 1 calc R
C19 C 0.2727(3) 0.53513(17) 0.34264(19) 0.0517(9) Uani 1 1 d .
C20 C 0.2209(3) 0.54042(16) 0.38687(16) 0.0441(8) Uani 1 1 d .
H20 H 0.1646 0.5736 0.3803 0.053 Uiso 1 1 calc R
C21 C 0.2503(4) 0.49718(19) 0.44158(19) 0.0558(10) Uani 1 1 d .
H21 H 0.2083 0.4986 0.4682 0.067 Uiso 1 1 calc R
C22 C 0.3406(3) 0.45338(19) 0.45502(19) 0.0529(9) Uani 1 1 d .
H22 H 0.3635 0.4262 0.4927 0.064 Uiso 1 1 calc R
C23 C 0.3996(3) 0.44810(17) 0.41413(17) 0.0499(9) Uani 1 1 d .
H23 H 0.4608 0.4172 0.4237 0.060 Uiso 1 1 calc R
C24 C 0.3657(3) 0.49086(17) 0.35634(19) 0.0512(9) Uani 1 1 d .
H24 H 0.4059 0.4887 0.3288 0.061 Uiso 1 1 calc R
O1W O 0.0987(9) 0.5132(5) 0.0309(5) 0.061(3) Uani 0.25 1 d P
H1X H 0.1066 0.5317 -0.0017 0.073 Uiso 0.25 1 d PR
H1Y H 0.1415 0.4784 0.0423 0.073 Uiso 0.25 1 d PR
O2W O 0.7761(4) 0.6646(2) 0.4998(2) 0.0479(12) Uani 0.50 1 d P
H2X H 0.7313 0.6434 0.4644 0.057 Uiso 0.50 1 d PR
H2Y H 0.7966 0.6515 0.5400 0.057 Uiso 0.50 1 d PR
P1 P 0.22904(9) 0.59035(4) 0.27016(5) 0.0466(2) Uani 1 1 d .
Ru1 Ru 0.22318(3) 0.705203(14) 0.302172(15) 0.04753(9) Uani 1 1 d .
S1 S 0.23232(8) 0.81406(4) 0.34726(4) 0.0473(2) Uani 1 1 d .
S2 S 0.38363(8) 0.68086(4) 0.39570(4) 0.0478(2) Uani 1 1 d .
S3 S 0.04011(8) 0.68031(4) 0.28783(4) 0.0479(2) Uani 1 1 d .
S4 S 0.24655(9) 0.72684(5) 0.21082(5) 0.0565(2) Uani 1 1 d .

loop_
_atom_site_aniso_label
_atom_site_aniso_U_11
_atom_site_aniso_U_22
_atom_site_aniso_U_33
_atom_site_aniso_U_23
_atom_site_aniso_U_13
_atom_site_aniso_U_12
B3 0.055(3) 0.059(3) 0.059(3) -0.004(2) 0.015(2) -0.020(2)
B4 0.062(3) 0.047(3) 0.062(3) 0.005(2) 0.019(2) -0.008(2)
B5 0.048(2) 0.047(2) 0.066(3) -0.015(2) 0.027(2) -0.0075(19)
B6 0.069(3) 0.037(2) 0.051(2) -0.0196(18) 0.024(2) -0.010(2)
B7 0.077(3) 0.044(2) 0.056(3) -0.013(2) 0.029(2) -0.015(2)
B8 0.055(3) 0.045(2) 0.074(3) -0.002(2) 0.030(2) -0.016(2)
B9 0.057(3) 0.057(3) 0.058(3) -0.006(2) 0.022(2) -0.012(2)
B10 0.057(3) 0.047(3) 0.074(3) -0.012(2) 0.028(2) -0.016(2)
B11 0.068(3) 0.055(3) 0.059(3) -0.026(2) 0.033(2) -0.033(2)
B12 0.058(3) 0.063(3) 0.050(2) -0.003(2) 0.007(2) -0.020(2)
B13 0.074(3) 0.047(2) 0.069(3) -0.016(2) 0.047(3) -0.012(2)
B14 0.070(3) 0.078(4) 0.040(2) 0.005(2) 0.012(2) 0.020(3)
B15 0.054(3) 0.050(3) 0.066(3) -0.018(2) 0.019(2) -0.005(2)
B16 0.071(3) 0.052(3) 0.059(3) 0.010(2) 0.034(2) 0.009(2)
B17 0.062(3) 0.060(3) 0.049(2) -0.010(2) 0.025(2) 0.014(2)
B18 0.061(3) 0.062(3) 0.067(3) -0.030(2) 0.027(2) -0.004(2)
B19 0.080(4) 0.049(3) 0.060(3) 0.008(2) 0.028(3) 0.017(2)
B20 0.058(3) 0.083(4) 0.055(3) 0.005(2) 0.016(2) 0.011(3)
B21 0.049(3) 0.054(3) 0.062(3) -0.006(2) 0.023(2) 0.001(2)
B22 0.051(3) 0.058(3) 0.060(3) -0.012(2) 0.022(2) 0.005(2)
B23 0.051(3) 0.056(3) 0.053(3) 0.005(2) 0.016(2) -0.017(2)
B24 0.071(3) 0.064(3) 0.064(3) 0.022(2) 0.035(3) 0.024(3)
B25 0.074(3) 0.047(3) 0.053(2) -0.0084(19) 0.036(2) 0.014(2)
B26 0.040(2) 0.059(3) 0.071(3) 0.002(2) 0.030(2) 0.001(2)
B27 0.039(2) 0.052(3) 0.069(3) -0.018(2) 0.015(2) 0.0098(19)
B28 0.068(3) 0.050(3) 0.058(3) -0.003(2) 0.022(2) -0.005(2)
B29 0.061(3) 0.057(3) 0.068(3) 0.018(2) 0.024(2) 0.002(2)
B30 0.070(3) 0.068(3) 0.047(2) 0.018(2) 0.021(2) 0.016(3)
B31 0.052(3) 0.068(3) 0.046(2) 0.000(2) -0.002(2) 0.004(2)
B32 0.060(3) 0.056(3) 0.064(3) 0.019(2) 0.020(2) 0.012(2)
C1 0.062(2) 0.0378(19) 0.047(2) -0.0103(16) 0.0121(17) -0.0101(17)
C2 0.056(2) 0.046(2) 0.0433(19) -0.0081(16) 0.0124(17) -0.0135(17)
C3 0.049(2) 0.049(2) 0.0387(17) -0.0132(15) 0.0135(16) -0.0037(16)
C4 0.051(2) 0.057(2) 0.049(2) -0.0207(17) 0.0167(17) 0.0029(18)
C5 0.053(2) 0.052(2) 0.0424(18) -0.0007(16) 0.0177(16) -0.0004(17)
C6 0.052(2) 0.063(3) 0.048(2) -0.0005(18) 0.0207(18) 0.0030(18)
C7 0.046(2) 0.043(2) 0.0438(18) 0.0070(15) 0.0109(16) 0.0000(16)
C8 0.043(2) 0.059(2) 0.052(2) -0.0032(18) 0.0163(17) -0.0117(17)
C9 0.053(2) 0.046(2) 0.051(2) -0.0030(16) 0.0255(18) -0.0113(17)
C10 0.063(2) 0.047(2) 0.047(2) 0.0085(17) 0.0164(18) -0.0122(18)
C11 0.047(2) 0.061(2) 0.054(2) 0.0171(19) 0.0129(18) -0.0064(18)
C12 0.059(2) 0.050(2) 0.0418(18) 0.0150(16) 0.0143(17) -0.0207(18)
C13 0.056(2) 0.043(2) 0.0420(19) -0.0101(16) 0.0101(17) -0.0069(17)
C14 0.053(2) 0.063(3) 0.0440(19) -0.0194(18) 0.0145(17) -0.0178(19)
C15 0.053(2) 0.056(2) 0.0387(18) -0.0182(16) 0.0145(16) -0.0175(17)
C16 0.053(2) 0.038(2) 0.053(2) -0.0083(16) 0.0099(17) -0.0048(16)
C17 0.051(2) 0.057(2) 0.054(2) -0.0131(18) 0.0155(18) -0.0090(18)
C18 0.046(2) 0.0407(19) 0.0450(19) -0.0159(15) 0.0087(16) 0.0018(15)
C19 0.055(2) 0.0325(19) 0.059(2) -0.0084(16) 0.0166(19) -0.0059(16)
C20 0.049(2) 0.0287(17) 0.0450(18) -0.0067(14) 0.0113(16) -0.0098(14)
C21 0.053(2) 0.050(2) 0.053(2) 0.0027(17) 0.0121(18) 0.0025(18)
C22 0.049(2) 0.052(2) 0.054(2) 0.0091(18) 0.0187(18) -0.0053(18)
C23 0.052(2) 0.0369(19) 0.0463(19) -0.0153(15) 0.0073(17) -0.0103(16)
C24 0.045(2) 0.038(2) 0.059(2) -0.0049(16) 0.0114(17) -0.0082(16)
O1W 0.038(6) 0.066(7) 0.058(6) 0.013(5) 0.003(5) -0.017(5)
O2W 0.053(3) 0.039(3) 0.054(3) 0.011(2) 0.025(2) 0.013(2)
P1 0.0490(5) 0.0305(5) 0.0525(5) -0.0095(4) 0.0145(4) -0.0066(4)
Ru1 0.04857(17) 0.03491(14) 0.05055(16) -0.01264(13) 0.01313(12) -0.00544(14)
S1 0.0488(5) 0.0340(4) 0.0500(5) -0.0117(4) 0.0125(4) -0.0045(4)
S2 0.0481(5) 0.0355(4) 0.0509(5) -0.0125(4) 0.0128(4) -0.0053(4)
S3 0.0496(5) 0.0345(4) 0.0510(5) -0.0119(4) 0.0134(4) -0.0053(4)
S4 0.0543(6) 0.0531(6) 0.0515(5) -0.0043(4) 0.0126(4) -0.0060(4)

loop_
_atom_type_symbol
_atom_type_description
_atom_type_scat_dispersion_real
_atom_type_scat_dispersion_imag
_atom_type_scat_source
C C 0.0033 0.0016 'International Tables Vol C Tables 4.2.6.8 and 6.1.1.4'
H H 0.0000 0.0000 'International Tables Vol C Tables 4.2.6.8 and 6.1.1.4'
B B 0.0013 0.0007 'International Tables Vol C Tables 4.2.6.8 and 6.1.1.4'
P P 0.1023 0.0942 'International Tables Vol C Tables 4.2.6.8 and 6.1.1.4'
Ru Ru -1.2594 0.8363 'International Tables Vol C Tables 4.2.6.8 and 6.1.1.4'
S S 0.1246 0.1234 'International Tables Vol C Tables 4.2.6.8 and 6.1.1.4'
O O 0.0106 0.0060 'International Tables Vol C Tables 4.2.6.8 and 6.1.1.4'

loop_
_geom_angle_atom_site_label_1
_geom_angle_atom_site_label_2
_geom_angle_atom_site_label_3
_geom_angle
C2 B3 B8 62.9(3)
C2 B3 C1 54.0(2)
B8 B3 C1 105.3(3)
C2 B3 B9 105.6(3)
B8 B3 B9 61.0(3)
C1 B3 B9 101.2(3)
C2 B3 B4 100.1(3)
B8 B3 B4 106.9(3)
C1 B3 B4 56.0(2)
B9 B3 B4 57.7(3)
C2 B3 H3 124.8
B8 B3 H3 119.6
C1 B3 H3 127.1
B9 B3 H3 123.7
B4 B3 H3 125.5
C1 B4 B10 106.1(3)
C1 B4 B9 107.5(3)
B10 B4 B9 59.0(3)
C1 B4 B5 57.1(2)
B10 B4 B5 60.1(3)
B9 B4 B5 106.3(3)
C1 B4 B3 61.1(3)
B10 B4 B3 108.2(3)
B9 B4 B3 60.6(3)
B5 B4 B3 106.8(3)
C1 B4 H4A 122.8
B10 B4 H4A 122.2
B9 B4 H4A 122.2
B5 B4 H4A 123.4
B3 B4 H4A 120.9
B11 B5 C1 110.6(3)
B11 B5 B6 60.1(3)
C1 B5 B6 63.1(2)
B11 B5 B10 65.9(3)
C1 B5 B10 105.4(3)
B6 B5 B10 112.3(4)
B11 B5 B4 113.0(3)
C1 B5 B4 58.4(2)
B6 B5 B4 111.7(3)
B10 B5 B4 58.0(3)
B11 B5 H5 117.6
C1 B5 H5 122.7
B6 B5 H5 118.6
B10 B5 H5 121.0
B4 B5 H5 121.0
B11 B6 B5 57.1(3)
B11 B6 C2 108.4(3)
B5 B6 C2 101.2(3)
B11 B6 B7 64.4(3)
B5 B6 B7 107.8(3)
C2 B6 B7 61.3(3)
B11 B6 C1 103.8(3)
B5 B6 C1 57.6(2)
C2 B6 C1 54.1(2)
B7 B6 C1 105.0(3)
B11 B6 H6A 121.2
B5 B6 H6A 125.1
C2 B6 H6A 124.5
B7 B6 H6A 119.4
C1 B6 H6A 126.3
B6 B7 C2 58.3(3)
B6 B7 B12 106.4(3)
C2 B7 B12 103.0(3)
B6 B7 B11 55.3(2)
C2 B7 B11 99.4(3)
B12 B7 B11 61.6(3)
B6 B7 B8 107.9(3)
C2 B7 B8 58.7(2)
B12 B7 B8 59.6(3)
B11 B7 B8 107.1(3)
B6 B7 H7 123.0
C2 B7 H7 126.8
B12 B7 H7 122.2
B11 B7 H7 125.0
B8 B7 H7 121.0
B3 B8 C2 58.2(2)
B3 B8 B9 62.0(3)
C2 B8 B9 103.0(3)
B3 B8 B12 109.8(4)
C2 B8 B12 101.2(3)
B9 B8 B12 60.1(3)
B3 B8 B7 108.9(4)
C2 B8 B7 58.1(2)
B9 B8 B7 106.9(3)
B12 B8 B7 57.9(2)
B3 B8 H8A 119.4
C2 B8 H8A 127.1
B9 B8 H8A 122.3
B12 B8 H8A 123.5
B7 B8 H8A 122.2
B10 B9 B4 59.9(3)
B10 B9 B8 109.8(3)
B4 B9 B8 107.0(3)
B10 B9 B12 60.6(3)
B4 B9 B12 107.1(3)
B8 B9 B12 60.7(3)
B10 B9 B3 109.8(4)
B4 B9 B3 61.7(3)
B8 B9 B3 57.0(3)
B12 B9 B3 106.2(3)
B10 B9 H9A 120.0
B4 B9 H9A 121.9
B8 B9 H9A 122.3
B12 B9 H9A 122.4
B3 B9 H9A 122.2
B9 B10 B4 61.1(3)
B9 B10 B5 109.2(3)
B4 B10 B5 61.8(3)
B9 B10 B12 62.2(3)
B4 B10 B12 109.2(3)
B5 B10 B12 103.4(3)
B9 B10 B11 110.6(3)
B4 B10 B11 105.5(3)
B5 B10 B11 52.9(3)
B12 B10 B11 61.3(3)
B9 B10 H10A 118.7
B4 B10 H10A 121.0
B5 B10 H10A 124.9
B12 B10 H10A 121.6
B11 B10 H10A 123.6
B5 B11 B6 62.8(3)
B5 B11 B7 109.0(3)
B6 B11 B7 60.3(3)
B5 B11 B10 61.2(3)
B6 B11 B10 110.8(3)
B7 B11 B10 105.3(3)
B5 B11 B12 107.1(3)
B6 B11 B12 107.7(3)
B7 B11 B12 58.1(3)
B10 B11 B12 57.6(3)
B5 B11 H11A 120.1
B6 B11 H11A 119.5
B7 B11 H11A 123.1
B10 B11 H11A 122.1
B12 B11 H11A 123.9
B10 B12 B7 109.9(4)
B10 B12 B9 57.1(3)
B7 B12 B9 109.8(3)
B10 B12 B8 105.7(3)
B7 B12 B8 62.5(2)
B9 B12 B8 59.2(3)
B10 B12 B11 61.1(3)
B7 B12 B11 60.4(3)
B9 B12 B11 106.5(3)
B8 B12 B11 108.4(3)
B10 B12 H12A 122.6
B7 B12 H12A 119.1
B9 B12 H12A 123.1
B8 B12 H12A 121.9
B11 B12 H12A 121.7
C4 B13 B19 109.6(3)
C4 B13 C3 59.4(2)
B19 B13 C3 108.1(3)
C4 B13 B18 63.4(3)
B19 B13 B18 57.5(3)
C3 B13 B18 108.6(3)
C4 B13 B14 111.5(3)
B19 B13 B14 62.8(3)
C3 B13 B14 60.7(3)
B18 B13 B14 110.5(4)
C4 B13 H13 119.4
B19 B13 H13 121.9
C3 B13 H13 122.4
B18 B13 H13 121.0
B14 B13 H13 118.8
B20 B14 C3 103.6(3)
B20 B14 B15 63.2(3)
C3 B14 B15 56.2(2)
B20 B14 B13 101.3(3)
C3 B14 B13 58.1(2)
B15 B14 B13 103.7(3)
B20 B14 B19 55.2(3)
C3 B14 B19 101.7(3)
B15 B14 B19 105.2(4)
B13 B14 B19 56.9(3)
B20 B14 H14A 124.1
C3 B14 H14A 125.5
B15 B14 H14A 122.2
B13 B14 H14A 125.3
B19 B14 H14A 125.6
C3 B15 B16 59.0(3)
C3 B15 B21 108.4(3)
B16 B15 B21 66.0(3)
C3 B15 B14 61.9(3)
B16 B15 B14 111.7(4)
B21 B15 B14 105.9(4)
C3 B15 B20 103.7(3)
B16 B15 B20 108.2(3)
B21 B15 B20 55.3(3)
B14 B15 B20 57.6(3)
C3 B15 H15A 122.9
B16 B15 H15A 118.0
B21 B15 H15A 121.6
B14 B15 H15A 121.1
B20 B15 H15A 126.1
C3 B16 B15 59.6(3)
C3 B16 B17 105.4(3)
B15 B16 B17 108.0(3)
C3 B16 C4 57.0(2)
B15 B16 C4 105.4(3)
B17 B16 C4 59.5(3)
C3 B16 B21 102.1(3)
B15 B16 B21 57.0(3)
B17 B16 B21 60.7(3)
C4 B16 B21 103.8(3)
C3 B16 H16A 124.8
B15 B16 H16A 122.4
B17 B16 H16A 121.0
C4 B16 H16A 124.2
B21 B16 H16A 125.1
B22 B17 B16 107.3(3)
B22 B17 C4 105.0(3)
B16 B17 C4 61.7(2)
B22 B17 B18 57.8(3)
B16 B17 B18 108.7(3)
C4 B17 B18 59.1(3)
B22 B17 B21 55.7(3)
B16 B17 B21 61.2(3)
C4 B17 B21 105.8(3)
B18 B17 B21 101.8(3)
B22 B17 H17A 124.4
B16 B17 H17A 119.4
C4 B17 H17A 122.3
B18 B17 H17A 124.0
B21 B17 H17A 125.2
B19 B18 B22 61.6(3)
B19 B18 B13 60.2(3)
B22 B18 B13 107.1(3)
B19 B18 C4 105.5(3)
B22 B18 C4 106.4(4)
B13 B18 C4 55.8(3)
B19 B18 B17 107.7(4)
B22 B18 B17 59.1(3)
B13 B18 B17 103.8(3)
C4 B18 B17 59.5(3)
B19 B18 H18A 121.2
B22 B18 H18A 121.5
B13 B18 H18A 124.3
C4 B18 H18A 124.1
B17 B18 H18A 123.1
B20 B19 B18 110.9(4)
B20 B19 B13 107.8(4)
B18 B19 B13 62.3(3)
B20 B19 B22 59.8(3)
B18 B19 B22 61.2(3)
B13 B19 B22 108.4(3)
B20 B19 B14 59.9(3)
B18 B19 B14 112.4(4)
B13 B19 B14 60.3(3)
B22 B19 B14 108.4(4)
B20 B19 H19 121.7
B18 B19 H19 118.2
B13 B19 H19 121.6
B22 B19 H19 121.9
B14 B19 H19 120.6
B21 B20 B19 111.5(4)
B21 B20 B22 60.5(3)
B19 B20 B22 62.9(3)
B21 B20 B14 109.6(4)
B19 B20 B14 64.9(3)
B22 B20 B14 114.8(4)
B21 B20 B15 57.9(3)
B19 B20 B15 109.5(4)
B22 B20 B15 106.8(3)
B14 B20 B15 59.2(3)
B21 B20 H20A 121.7
B19 B20 H20A 117.9
B22 B20 H20A 119.5
B14 B20 H20A 118.0
B15 B20 H20A 124.3
B20 B21 B22 61.2(3)
B20 B21 B15 66.7(3)
B22 B21 B15 114.3(4)
B20 B21 B17 108.1(4)
B22 B21 B17 59.9(3)
B15 B21 B17 105.8(3)
B20 B21 B16 109.9(4)
B22 B21 B16 108.1(4)
B15 B21 B16 57.0(3)
B17 B21 B16 58.1(3)
B20 B21 H21A 118.5
B22 B21 H21A 119.4
B15 B21 H21A 119.3
B17 B21 H21A 124.3
B16 B21 H21A 123.6
B21 B22 B20 58.4(3)
B21 B22 B18 112.7(4)
B20 B22 B18 105.6(4)
B21 B22 B19 105.3(3)
B20 B22 B19 57.4(3)
B18 B22 B19 57.3(3)
B21 B22 B17 64.5(3)
B20 B22 B17 109.5(3)
B18 B22 B17 63.2(3)
B19 B22 B17 107.6(4)
B21 B22 H22A 119.9
B20 B22 H22A 123.9
B18 B22 H22A 120.7
B19 B22 H22A 125.3
B17 B22 H22A 118.4
C6 B23 B28 62.6(3)
C6 B23 B29 108.4(3)
B28 B23 B29 64.0(3)
C6 B23 C5 56.0(2)
B28 B23 C5 107.8(3)
B29 B23 C5 103.3(3)
C6 B23 B24 100.3(3)
B28 B23 B24 107.8(3)
B29 B23 B24 57.2(3)
C5 B23 B24 55.6(2)
C6 B23 H23A 123.9
B28 B23 H23A 118.1
B29 B23 H23A 121.7
C5 B23 H23A 125.6
B24 B23 H23A 126.5
C5 B24 B29 105.9(3)
C5 B24 B25 59.5(3)
B29 B24 B25 112.7(4)
C5 B24 B30 106.9(4)
B29 B24 B30 63.4(3)
B25 B24 B30 61.6(3)
C5 B24 B23 59.2(2)
B29 B24 B23 56.6(3)
B25 B24 B23 108.2(3)
B30 B24 B23 106.7(3)
C5 B24 H24A 123.7
B29 B24 H24A 120.7
B25 B24 H24A 119.3
B30 B24 H24A 120.8
B23 B24 H24A 123.9
B26 B25 C5 59.4(2)
B26 B25 B24 108.2(3)
C5 B25 B24 59.4(3)
B26 B25 B30 107.0(3)
C5 B25 B30 105.0(3)
B24 B25 B30 59.3(3)
B26 B25 B31 53.0(3)
C5 B25 B31 98.9(3)
B24 B25 B31 106.2(3)
B30 B25 B31 63.0(3)
B26 B25 H25 123.2
C5 B25 H25 125.7
B24 B25 H25 121.3
B30 B25 H25 120.9
B31 B25 H25 126.1
B31 B26 B25 69.8(3)
B31 B26 C5 113.0(3)
B25 B26 C5 61.6(3)
B31 B26 C6 101.9(3)
B25 B26 C6 106.5(3)
C5 B26 C6 56.3(2)
B31 B26 B27 55.0(3)
B25 B26 B27 109.9(3)
C5 B26 B27 102.5(3)
C6 B26 B27 55.5(2)
B31 B26 H26 119.6
B25 B26 H26 116.5
C5 B26 H26 122.2
C6 B26 H26 127.6
B27 B26 H26 126.3
B31 B27 C6 104.9(3)
B31 B27 B28 115.3(4)
C6 B27 B28 60.7(3)
B31 B27 B32 64.4(3)
C6 B27 B32 105.3(3)
B28 B27 B32 61.5(3)
B31 B27 B26 54.8(3)
C6 B27 B26 59.2(3)
B28 B27 B26 110.0(3)
B32 B27 B26 104.8(3)
B31 B27 H27 120.3
C6 B27 H27 124.3
B28 B27 H27 117.1
B32 B27 H27 121.9
B26 B27 H27 124.7
B23 B28 C6 58.0(3)
B23 B28 B27 108.2(4)
C6 B28 B27 58.0(3)
B23 B28 B32 107.4(4)
C6 B28 B32 102.1(3)
B27 B28 B32 59.8(3)
B23 B28 B29 59.9(3)
C6 B28 B29 102.1(3)
B27 B28 B29 107.4(3)
B32 B28 B29 59.3(3)
B23 B28 H28 121.3
C6 B28 H28 126.8
B27 B28 H28 121.3
B32 B28 H28 123.3
B29 B28 H28 123.3
B23 B29 B24 66.2(3)
B23 B29 B32 104.7(4)
B24 B29 B32 104.5(4)
B23 B29 B28 56.1(3)
B24 B29 B28 108.8(4)
B32 B29 B28 59.7(3)
B23 B29 B30 110.4(4)
B24 B29 B30 58.7(3)
B32 B29 B30 57.2(3)
B28 B29 B30 106.4(4)
B23 B29 H29 120.5
B24 B29 H29 120.4
B32 B29 H29 125.2
B28 B29 H29 123.1
B30 B29 H29 122.4
B32 B30 B24 105.7(3)
B32 B30 B25 108.6(4)
B24 B30 B25 59.1(3)
B32 B30 B29 59.4(3)
B24 B30 B29 58.0(3)
B25 B30 B29 106.4(3)
B32 B30 B31 58.4(3)
B24 B30 B31 104.3(3)
B25 B30 B31 60.5(3)
B29 B30 B31 103.8(3)
B32 B30 H30 122.0
B24 B30 H30 124.1
B25 B30 H30 121.0
B29 B30 H30 123.9
B31 B30 H30 124.2
B26 B31 B27 70.3(3)
B26 B31 B32 114.1(3)
B27 B31 B32 61.8(3)
B26 B31 B25 57.2(3)
B27 B31 B25 111.9(3)
B32 B31 B25 102.7(3)
B26 B31 B30 104.9(3)
B27 B31 B30 106.9(3)
B32 B31 B30 55.4(3)
B25 B31 B30 56.5(3)
B26 B31 H31 117.6
B27 B31 H31 116.0
B32 B31 H31 122.7
B25 B31 H31 125.0
B30 B31 H31 126.9
B30 B32 B27 109.4(4)
B30 B32 B29 63.4(3)
B27 B32 B29 107.8(3)
B30 B32 B28 112.4(3)
B27 B32 B28 58.6(3)
B29 B32 B28 61.0(3)
B30 B32 B31 66.2(3)
B27 B32 B31 53.8(3)
B29 B32 B31 112.6(4)
B28 B32 B31 104.1(3)
B30 B32 H32 116.3
B27 B32 H32 125.0
B29 B32 H32 118.9
B28 B32 H32 122.5
B31 B32 H32 122.1
C2 C1 B5 108.4(3)
C2 C1 B4 110.8(3)
B5 C1 B4 64.5(3)
C2 C1 S1 114.1(2)
B5 C1 S1 126.5(3)
B4 C1 S1 123.2(3)
C2 C1 B6 61.4(2)
B5 C1 B6 59.3(2)
B4 C1 B6 113.6(3)
S1 C1 B6 117.5(3)
C2 C1 B3 60.1(3)
B5 C1 B3 114.1(3)
B4 C1 B3 63.0(3)
S1 C1 B3 114.5(3)
B6 C1 B3 112.6(3)
C1 C2 B3 65.9(3)
C1 C2 B6 64.5(3)
B3 C2 B6 120.0(3)
C1 C2 B7 112.6(3)
B3 C2 B7 114.0(3)
B6 C2 B7 60.4(3)
C1 C2 B8 111.4(3)
B3 C2 B8 58.9(2)
B6 C2 B8 113.5(3)
B7 C2 B8 63.3(3)
C1 C2 S2 119.6(2)
B3 C2 S2 116.1(3)
B6 C2 S2 116.6(3)
B7 C2 S2 118.0(3)
B8 C2 S2 119.2(3)
B16 C3 B15 61.4(3)
B16 C3 C4 67.1(3)
B15 C3 C4 114.6(3)
B16 C3 B13 113.4(3)
B15 C3 B13 110.8(3)
C4 C3 B13 58.4(2)
B16 C3 B14 113.7(3)
B15 C3 B14 61.9(3)
C4 C3 B14 111.1(3)
B13 C3 B14 61.2(3)
B16 C3 S3 116.7(3)
B15 C3 S3 114.0(3)
C4 C3 S3 123.8(2)
B13 C3 S3 124.0(3)
B14 C3 S3 115.6(3)
B13 C4 C3 62.3(2)
B13 C4 B18 60.8(3)
C3 C4 B18 108.8(3)
B13 C4 B17 109.2(3)
C3 C4 B17 104.1(3)
B18 C4 B17 61.3(3)
B13 C4 B16 107.6(3)
C3 C4 B16 55.9(2)
B18 C4 B16 108.2(3)
B17 C4 B16 58.9(2)
B13 C4 H4 120.0
C3 C4 H4 123.5
B18 C4 H4 120.2
B17 C4 H4 122.6
B16 C4 H4 123.5
C6 C5 B26 63.4(3)
C6 C5 B24 109.0(3)
B26 C5 B24 109.2(3)
C6 C5 B25 110.0(3)
B26 C5 B25 58.9(2)
B24 C5 B25 61.1(3)
C6 C5 B23 57.2(3)
B26 C5 B23 111.4(3)
B24 C5 B23 65.3(3)
B25 C5 B23 114.3(3)
C6 C5 S4 126.9(3)
B26 C5 S4 116.7(3)
B24 C5 S4 118.5(3)
B25 C5 S4 112.7(2)
B23 C5 S4 124.8(3)
C5 C6 B23 66.9(3)
C5 C6 B27 113.9(3)
B23 C6 B27 112.1(3)
C5 C6 B28 114.0(3)
B23 C6 B28 59.4(3)
B27 C6 B28 61.3(3)
C5 C6 B26 60.3(2)
B23 C6 B26 116.8(3)
B27 C6 B26 65.3(3)
B28 C6 B26 115.4(3)
C5 C6 H6 117.5
B23 C6 H6 117.4
B27 C6 H6 118.6
B28 C6 H6 119.6
B26 C6 H6 116.2
C12 C7 C8 118.7(3)
C12 C7 P1 118.4(3)
C8 C7 P1 122.3(3)
C7 C8 C9 118.3(3)
C7 C8 H8 120.9
C9 C8 H8 120.9
C10 C9 C8 121.3(3)
C10 C9 H9 119.3
C8 C9 H9 119.3
C9 C10 C11 120.8(4)
C9 C10 H10 119.6
C11 C10 H10 119.6
C12 C11 C10 117.1(3)
C12 C11 H11 121.5
C10 C11 H11 121.5
C7 C12 C11 123.4(3)
C7 C12 H12 118.3
C11 C12 H12 118.3
C18 C13 C14 120.9(4)
C18 C13 P1 121.7(3)
C14 C13 P1 117.4(3)
C13 C14 C15 116.0(3)
C13 C14 H14 122.0
C15 C14 H14 122.0
C16 C15 C14 122.8(3)
C16 C15 H15 118.6
C14 C15 H15 118.6
C17 C16 C15 118.4(4)
C17 C16 H16 120.8
C15 C16 H16 120.8
C16 C17 C18 122.0(4)
C16 C17 H17 119.0
C18 C17 H17 119.0
C13 C18 C17 119.8(4)
C13 C18 H18 120.1
C17 C18 H18 120.1
C20 C19 C24 119.2(4)
C20 C19 P1 121.0(3)
C24 C19 P1 119.6(3)
C19 C20 C21 121.8(4)
C19 C20 H20 119.1
C21 C20 H20 119.1
C22 C21 C20 119.0(4)
C22 C21 H21 120.5
C20 C21 H21 120.5
C21 C22 C23 121.4(4)
C21 C22 H22 119.3
C23 C22 H22 119.3
C22 C23 C24 119.5(4)
C22 C23 H23 120.3
C24 C23 H23 120.3
C19 C24 C23 118.8(4)
C19 C24 H24 120.6
C23 C24 H24 120.6
H1X O1W H1Y 109.5
H2X O2W H2Y 125.3
C7 P1 C19 106.70(17)
C7 P1 C13 103.58(17)
C19 P1 C13 104.70(18)
C7 P1 Ru1 113.65(13)
C19 P1 Ru1 111.59(12)
C13 P1 Ru1 115.73(12)
S4 Ru1 S3 116.41(5)
S4 Ru1 S2 118.74(6)
S3 Ru1 S2 122.27(5)
S4 Ru1 S1 101.05(5)
S3 Ru1 S1 97.73(4)
S2 Ru1 S1 87.56(4)
S4 Ru1 P1 84.04(4)
S3 Ru1 P1 83.92(4)
S2 Ru1 P1 85.95(4)
S1 Ru1 P1 173.14(3)
C1 S1 Ru1 108.85(13)
C2 S2 Ru1 109.01(13)
C3 S3 Ru1 125.30(13)
C5 S4 Ru1 120.78(12)

loop_
_geom_bond_atom_site_label_1
_geom_bond_atom_site_label_2
_geom_bond_distance
B3 C2 1.700(6)
B3 B8 1.712(7)
B3 C1 1.790(7)
B3 B9 1.803(6)
B3 B4 1.822(7)
B3 H3 1.1000
B4 C1 1.696(6)
B4 B10 1.729(7)
B4 B9 1.748(7)
B4 B5 1.796(7)
B4 H4A 1.1000
B5 B11 1.608(7)
B5 C1 1.671(5)
B5 B6 1.703(6)
B5 B10 1.767(6)
B5 H5 1.1000
B6 B11 1.660(6)
B6 C2 1.717(6)
B6 B7 1.755(7)
B6 C1 1.766(6)
B6 H6A 1.1000
B7 C2 1.770(6)
B7 B12 1.779(6)
B7 B11 1.822(7)
B7 B8 1.863(7)
B7 H7 1.1000
B8 C2 1.781(6)
B8 B9 1.785(7)
B8 B12 1.812(7)
B8 H8A 1.1000
B9 B10 1.712(7)
B9 B12 1.803(7)
B9 H9A 1.1000
B10 B12 1.776(7)
B10 B11 1.840(6)
B10 H10A 1.1000
B11 B12 1.844(7)
B11 H11A 1.1000
B12 H12A 1.1000
B13 C4 1.621(6)
B13 B19 1.678(7)
B13 C3 1.686(6)
B13 B18 1.712(6)
B13 B14 1.739(7)
B13 H13 1.1000
B14 B20 1.701(7)
B14 C3 1.731(6)
B14 B15 1.731(7)
B14 B19 1.780(7)
B14 H14A 1.1000
B15 C3 1.630(6)
B15 B16 1.658(6)
B15 B21 1.658(6)
B15 B20 1.798(7)
B15 H15A 1.1000
B16 C3 1.618(6)
B16 B17 1.750(6)
B16 C4 1.799(6)
B16 B21 1.807(7)
B16 H16A 1.1000
B17 B22 1.723(7)
B17 C4 1.761(6)
B17 B18 1.793(7)
B17 B21 1.798(7)
B17 H17A 1.1000
B18 B19 1.632(7)
B18 B22 1.700(7)
B18 C4 1.754(6)
B18 H18A 1.1000
B19 B20 1.614(8)
B19 B22 1.706(7)
B19 H19 1.1000
B20 B21 1.610(7)
B20 B22 1.656(7)
B20 H20A 1.1000
B21 B22 1.646(7)
B21 H21A 1.1000
B22 H22A 1.1000
B23 C6 1.606(6)
B23 B28 1.629(7)
B23 B29 1.696(6)
B23 C5 1.758(6)
B23 B24 1.859(7)
B23 H23A 1.1000
B24 C5 1.688(6)
B24 B29 1.707(7)
B24 B25 1.717(7)
B24 B30 1.720(6)
B24 H24A 1.1000
B25 B26 1.646(6)
B25 C5 1.691(5)
B25 B30 1.760(7)
B25 B31 1.839(7)
B25 H25 1.1000
B26 B31 1.564(7)
B26 C5 1.655(6)
B26 C6 1.703(6)
B26 B27 1.802(7)
B26 H26 1.1000
B27 B31 1.567(6)
B27 C6 1.635(6)
B27 B28 1.690(7)
B27 B32 1.711(7)
B27 H27 1.1000
B28 C6 1.681(6)
B28 B32 1.740(7)
B28 B29 1.763(7)
B28 H28 1.1000
B29 B32 1.733(7)
B29 B30 1.800(7)
B29 H29 1.1000
B30 B32 1.692(7)
B30 B31 1.882(7)
B30 H30 1.1000
B31 B32 1.752(7)
B31 H31 1.1000
B32 H32 1.1000
C1 C2 1.586(5)
C1 S1 1.740(4)
C2 S2 1.804(4)
C3 C4 1.639(5)
C3 S3 1.814(4)
C4 H4 1.1000
C5 C6 1.584(5)
C5 S4 1.812(4)
C6 H6 1.1000
C7 C12 1.383(5)
C7 C8 1.401(5)
C7 P1 1.813(4)
C8 C9 1.413(5)
C8 H8 0.9300
C9 C10 1.370(5)
C9 H9 0.9300
C10 C11 1.404(5)
C10 H10 0.9300
C11 C12 1.390(5)
C11 H11 0.9300
C12 H12 0.9300
C13 C18 1.362(5)
C13 C14 1.417(5)
C13 P1 1.828(4)
C14 C15 1.444(5)
C14 H14 0.9300
C15 C16 1.368(5)
C15 H15 0.9300
C16 C17 1.350(5)
C16 H16 0.9300
C17 C18 1.417(5)
C17 H17 0.9300
C18 H18 0.9300
C19 C20 1.373(5)
C19 C24 1.380(5)
C19 P1 1.825(4)
C20 C21 1.401(5)
C20 H20 0.9300
C21 C22 1.350(5)
C21 H21 0.9300
C22 C23 1.377(5)
C22 H22 0.9300
C23 C24 1.441(5)
C23 H23 0.9300
C24 H24 0.9300
O1W H1X 0.8499
O1W H1Y 0.8500
O2W H2X 0.8500
O2W H2Y 0.8500
P1 Ru1 2.4404(17)
Ru1 S4 2.1855(15)
Ru1 S3 2.1896(17)
Ru1 S2 2.2040(16)
Ru1 S1 2.3997(16)

loop_
_geom_torsion_atom_site_label_1
_geom_torsion_atom_site_label_2
_geom_torsion_atom_site_label_3
_geom_torsion_atom_site_label_4
_geom_torsion
C2 B3 B4 C1 -32.7(3)
B8 B3 B4 C1 -97.3(3)
B9 B3 B4 C1 -134.9(3)
C2 B3 B4 B10 66.0(4)
B8 B3 B4 B10 1.4(4)
C1 B3 B4 B10 98.7(3)
B9 B3 B4 B10 -36.2(3)
C2 B3 B4 B9 102.2(3)
B8 B3 B4 B9 37.5(3)
C1 B3 B4 B9 134.9(3)
C2 B3 B4 B5 2.7(4)
B8 B3 B4 B5 -62.0(4)
C1 B3 B4 B5 35.4(3)
B9 B3 B4 B5 -99.5(3)
C1 B4 B5 B11 100.8(4)
B10 B4 B5 B11 -37.9(3)
B9 B4 B5 B11 0.2(4)
B3 B4 B5 B11 63.7(4)
B10 B4 B5 C1 -138.8(4)
B9 B4 B5 C1 -100.6(4)
B3 B4 B5 C1 -37.1(3)
C1 B4 B5 B6 35.3(3)
B10 B4 B5 B6 -103.5(4)
B9 B4 B5 B6 -65.4(4)
B3 B4 B5 B6 -1.8(4)
C1 B4 B5 B10 138.8(4)
B9 B4 B5 B10 38.1(3)
B3 B4 B5 B10 101.7(4)
C1 B5 B6 B11 138.3(4)
B10 B5 B6 B11 41.8(3)
B4 B5 B6 B11 104.9(4)
B11 B5 B6 C2 -104.8(4)
C1 B5 B6 C2 33.5(3)
B10 B5 B6 C2 -63.0(4)
B4 B5 B6 C2 0.1(4)
B11 B5 B6 B7 -41.6(3)
C1 B5 B6 B7 96.7(3)
B10 B5 B6 B7 0.2(4)
B4 B5 B6 B7 63.3(4)
B11 B5 B6 C1 -138.3(4)
B10 B5 B6 C1 -96.6(4)
B4 B5 B6 C1 -33.5(3)
B11 B6 B7 C2 -131.4(3)
B5 B6 B7 C2 -93.3(3)
C1 B6 B7 C2 -33.1(2)
B11 B6 B7 B12 -36.1(3)
B5 B6 B7 B12 2.1(4)
C2 B6 B7 B12 95.4(3)
C1 B6 B7 B12 62.3(3)
B5 B6 B7 B11 38.2(3)
C2 B6 B7 B11 131.4(3)
C1 B6 B7 B11 98.4(3)
B11 B6 B7 B8 -98.8(3)
B5 B6 B7 B8 -60.6(4)
C2 B6 B7 B8 32.7(3)
C1 B6 B7 B8 -0.4(3)
C1 B3 B8 C2 34.5(3)
B9 B3 B8 C2 129.0(3)
B4 B3 B8 C2 92.9(3)
C2 B3 B8 B9 -129.0(3)
C1 B3 B8 B9 -94.5(3)
B4 B3 B8 B9 -36.1(3)
C2 B3 B8 B12 -91.2(3)
C1 B3 B8 B12 -56.7(4)
B9 B3 B8 B12 37.8(3)
B4 B3 B8 B12 1.8(4)
C2 B3 B8 B7 -29.5(3)
C1 B3 B8 B7 5.0(4)
B9 B3 B8 B7 99.5(4)
B4 B3 B8 B7 63.5(4)
B6 B7 B8 B3 -3.0(4)
C2 B7 B8 B3 29.5(3)
B12 B7 B8 B3 -101.9(4)
B11 B7 B8 B3 -61.2(4)
B6 B7 B8 C2 -32.5(3)
B12 B7 B8 C2 -131.4(3)
B11 B7 B8 C2 -90.7(3)
B6 B7 B8 B9 62.5(4)
C2 B7 B8 B9 95.1(3)
B12 B7 B8 B9 -36.4(3)
B11 B7 B8 B9 4.3(4)
B6 B7 B8 B12 98.9(3)
C2 B7 B8 B12 131.4(3)
B11 B7 B8 B12 40.7(3)
C1 B4 B9 B10 -98.6(4)
B5 B4 B9 B10 -38.7(3)
B3 B4 B9 B10 -139.2(3)
C1 B4 B9 B8 4.8(4)
B10 B4 B9 B8 103.4(4)
B5 B4 B9 B8 64.7(4)
B3 B4 B9 B8 -35.8(3)
C1 B4 B9 B12 -59.0(4)
B10 B4 B9 B12 39.6(3)
B5 B4 B9 B12 0.9(4)
B3 B4 B9 B12 -99.6(3)
C1 B4 B9 B3 40.6(3)
B10 B4 B9 B3 139.2(3)
B5 B4 B9 B3 100.5(3)
B3 B8 B9 B10 101.3(4)
C2 B8 B9 B10 58.7(4)
B12 B8 B9 B10 -36.9(3)
B7 B8 B9 B10 -1.5(5)
B3 B8 B9 B4 37.9(3)
C2 B8 B9 B4 -4.8(4)
B12 B8 B9 B4 -100.4(4)
B7 B8 B9 B4 -65.0(4)
B3 B8 B9 B12 138.3(4)
C2 B8 B9 B12 95.6(3)
B7 B8 B9 B12 35.4(3)
C2 B8 B9 B3 -42.7(3)
B12 B8 B9 B3 -138.3(4)
B7 B8 B9 B3 -102.9(4)
C2 B3 B9 B10 -55.3(4)
B8 B3 B9 B10 -101.2(4)
C1 B3 B9 B10 0.2(4)
B4 B3 B9 B10 37.0(3)
C2 B3 B9 B4 -92.2(4)
B8 B3 B9 B4 -138.2(4)
C1 B3 B9 B4 -36.8(3)
C2 B3 B9 B8 45.9(3)
C1 B3 B9 B8 101.4(3)
B4 B3 B9 B8 138.2(4)
C2 B3 B9 B12 8.8(4)
B8 B3 B9 B12 -37.2(3)
C1 B3 B9 B12 64.2(4)
B4 B3 B9 B12 101.0(4)
B8 B9 B10 B4 -98.7(4)
B12 B9 B10 B4 -135.6(3)
B3 B9 B10 B4 -37.7(3)
B4 B9 B10 B5 40.2(3)
B8 B9 B10 B5 -58.5(4)
B12 B9 B10 B5 -95.4(3)
B3 B9 B10 B5 2.5(5)
B4 B9 B10 B12 135.6(3)
B8 B9 B10 B12 36.9(3)
B3 B9 B10 B12 97.9(4)
B4 B9 B10 B11 96.8(4)
B8 B9 B10 B11 -1.9(5)
B12 B9 B10 B11 -38.9(3)
B3 B9 B10 B11 59.0(4)
C1 B4 B10 B9 101.1(4)
B5 B4 B10 B9 136.2(3)
B3 B4 B10 B9 36.9(3)
C1 B4 B10 B5 -35.2(3)
B9 B4 B10 B5 -136.2(3)
B3 B4 B10 B5 -99.4(3)
C1 B4 B10 B12 60.1(4)
B9 B4 B10 B12 -40.9(3)
B5 B4 B10 B12 95.3(4)
B3 B4 B10 B12 -4.1(4)
C1 B4 B10 B11 -4.3(4)
B9 B4 B10 B11 -105.4(4)
B5 B4 B10 B11 30.9(3)
B3 B4 B10 B11 -68.5(4)
B11 B5 B10 B9 101.8(4)
C1 B5 B10 B9 -4.2(4)
B6 B5 B10 B9 62.6(4)
B4 B5 B10 B9 -39.9(3)
B11 B5 B10 B4 141.7(4)
C1 B5 B10 B4 35.6(3)
B6 B5 B10 B4 102.4(4)
B11 B5 B10 B12 36.9(3)
C1 B5 B10 B12 -69.1(4)
B6 B5 B10 B12 -2.3(4)
B4 B5 B10 B12 -104.8(4)
C1 B5 B10 B11 -106.1(4)
B6 B5 B10 B11 -39.2(3)
B4 B5 B10 B11 -141.7(4)
C1 B5 B11 B6 -39.3(3)
B10 B5 B11 B6 -137.5(3)
B4 B5 B11 B6 -102.7(4)
C1 B5 B11 B7 0.8(4)
B6 B5 B11 B7 40.1(3)
B10 B5 B11 B7 -97.4(3)
B4 B5 B11 B7 -62.6(4)
C1 B5 B11 B10 98.2(3)
B6 B5 B11 B10 137.5(3)
B4 B5 B11 B10 34.9(3)
C1 B5 B11 B12 62.2(4)
B6 B5 B11 B12 101.5(3)
B10 B5 B11 B12 -36.1(3)
B4 B5 B11 B12 -1.2(4)
C2 B6 B11 B5 91.6(4)
B7 B6 B11 B5 135.5(3)
C1 B6 B11 B5 35.3(3)
B5 B6 B11 B7 -135.5(3)
C2 B6 B11 B7 -43.9(3)
C1 B6 B11 B7 -100.2(3)
B5 B6 B11 B10 -39.3(3)
C2 B6 B11 B10 52.4(4)
B7 B6 B11 B10 96.2(4)
C1 B6 B11 B10 -4.0(4)
B5 B6 B11 B12 -100.6(4)
C2 B6 B11 B12 -9.0(4)
B7 B6 B11 B12 34.9(3)
C1 B6 B11 B12 -65.3(4)
B6 B7 B11 B5 -41.3(3)
C2 B7 B11 B5 -1.0(4)
B12 B7 B11 B5 98.8(4)
B8 B7 B11 B5 59.0(4)
C2 B7 B11 B6 40.3(3)
B12 B7 B11 B6 140.0(4)
B8 B7 B11 B6 100.2(4)
B6 B7 B11 B10 -105.5(4)
C2 B7 B11 B10 -65.3(4)
B12 B7 B11 B10 34.5(3)
B8 B7 B11 B10 -5.3(4)
B6 B7 B11 B12 -140.0(4)
C2 B7 B11 B12 -99.8(3)
B8 B7 B11 B12 -39.8(3)
B9 B10 B11 B5 -99.0(4)
B4 B10 B11 B5 -34.5(3)
B12 B10 B11 B5 -138.2(3)
B9 B10 B11 B6 -59.0(5)
B4 B10 B11 B6 5.4(5)
B5 B10 B11 B6 40.0(3)
B12 B10 B11 B6 -98.3(4)
B9 B10 B11 B7 4.6(4)
B4 B10 B11 B7 69.0(4)
B5 B10 B11 B7 103.5(3)
B12 B10 B11 B7 -34.7(3)
B9 B10 B11 B12 39.3(3)
B4 B10 B11 B12 103.7(4)
B5 B10 B11 B12 138.2(3)
B9 B10 B12 B7 -101.3(4)
B4 B10 B12 B7 -60.9(4)
B5 B10 B12 B7 3.6(4)
B11 B10 B12 B7 36.7(3)
B4 B10 B12 B9 40.4(3)
B5 B10 B12 B9 104.9(3)
B11 B10 B12 B9 138.0(3)
B9 B10 B12 B8 -35.4(3)
B4 B10 B12 B8 5.0(4)
B5 B10 B12 B8 69.5(4)
B11 B10 B12 B8 102.6(3)
B9 B10 B12 B11 -138.0(3)
B4 B10 B12 B11 -97.6(3)
B5 B10 B12 B11 -33.1(3)
B6 B7 B12 B10 -3.6(4)
C2 B7 B12 B10 56.7(4)
B11 B7 B12 B10 -37.0(3)
B8 B7 B12 B10 97.8(4)
B6 B7 B12 B9 -64.8(4)
C2 B7 B12 B9 -4.4(5)
B11 B7 B12 B9 -98.2(4)
B8 B7 B12 B9 36.7(3)
B6 B7 B12 B8 -101.5(3)
C2 B7 B12 B8 -41.1(3)
B11 B7 B12 B8 -134.8(3)
B6 B7 B12 B11 33.4(3)
C2 B7 B12 B11 93.8(4)
B8 B7 B12 B11 134.8(3)
B4 B9 B12 B10 -39.3(3)
B8 B9 B12 B10 -139.5(3)
B3 B9 B12 B10 -104.0(4)
B10 B9 B12 B7 101.5(4)
B4 B9 B12 B7 62.2(4)
B8 B9 B12 B7 -38.1(4)
B3 B9 B12 B7 -2.6(5)
B10 B9 B12 B8 139.5(3)
B4 B9 B12 B8 100.3(3)
B3 B9 B12 B8 35.5(3)
B10 B9 B12 B11 37.7(3)
B4 B9 B12 B11 -1.6(4)
B8 B9 B12 B11 -101.9(3)
B3 B9 B12 B11 -66.3(4)
B3 B8 B12 B10 -4.2(4)
C2 B8 B12 B10 -64.2(4)
B9 B8 B12 B10 34.5(3)
B7 B8 B12 B10 -104.6(4)
B3 B8 B12 B7 100.5(4)
C2 B8 B12 B7 40.4(3)
B9 B8 B12 B7 139.1(4)
B3 B8 B12 B9 -38.7(3)
C2 B8 B12 B9 -98.7(3)
B7 B8 B12 B9 -139.1(4)
B3 B8 B12 B11 60.0(4)
C2 B8 B12 B11 0.0(4)
B9 B8 B12 B11 98.6(4)
B7 B8 B12 B11 -40.5(3)
B5 B11 B12 B10 37.7(3)
B6 B11 B12 B10 103.8(4)
B7 B11 B12 B10 139.7(3)
B5 B11 B12 B7 -102.0(3)
B6 B11 B12 B7 -35.9(3)
B10 B11 B12 B7 -139.7(3)
B5 B11 B12 B9 1.8(4)
B6 B11 B12 B9 67.9(4)
B7 B11 B12 B9 103.8(3)
B10 B11 B12 B9 -35.9(3)
B5 B11 B12 B8 -60.6(4)
B6 B11 B12 B8 5.6(4)
B7 B11 B12 B8 41.5(3)
B10 B11 B12 B8 -98.2(3)
C4 B13 B14 B20 67.2(4)
B19 B13 B14 B20 -34.5(3)
C3 B13 B14 B20 99.1(4)
B18 B13 B14 B20 -1.3(5)
C4 B13 B14 C3 -31.9(3)
B19 B13 B14 C3 -133.6(3)
B18 B13 B14 C3 -100.4(4)
C4 B13 B14 B15 2.4(4)
B19 B13 B14 B15 -99.3(4)
C3 B13 B14 B15 34.2(3)
B18 B13 B14 B15 -66.2(4)
C4 B13 B14 B19 101.7(4)
C3 B13 B14 B19 133.6(3)
B18 B13 B14 B19 33.2(4)
B20 B14 B15 C3 -131.0(3)
B13 B14 B15 C3 -35.1(3)
B19 B14 B15 C3 -94.1(3)
B20 B14 B15 B16 -98.3(4)
C3 B14 B15 B16 32.7(3)
B13 B14 B15 B16 -2.4(5)
B19 B14 B15 B16 -61.4(4)
B20 B14 B15 B21 -28.3(3)
C3 B14 B15 B21 102.7(3)
B13 B14 B15 B21 67.6(4)
B19 B14 B15 B21 8.7(4)
C3 B14 B15 B20 131.0(3)
B13 B14 B15 B20 95.9(4)
B19 B14 B15 B20 36.9(3)
B21 B15 B16 C3 -132.1(4)
B14 B15 B16 C3 -33.8(3)
B20 B15 B16 C3 -95.3(4)
C3 B15 B16 B17 97.7(4)
B21 B15 B16 B17 -34.4(3)
B14 B15 B16 B17 63.9(4)
B20 B15 B16 B17 2.4(5)
C3 B15 B16 C4 35.4(3)
B21 B15 B16 C4 -96.7(3)
B14 B15 B16 C4 1.6(4)
B20 B15 B16 C4 -59.9(4)
C3 B15 B16 B21 132.1(4)
B14 B15 B16 B21 98.3(4)
B20 B15 B16 B21 36.8(3)
C3 B16 B17 B22 63.1(4)
B15 B16 B17 B22 0.6(5)
C4 B16 B17 B22 98.1(4)
B21 B16 B17 B22 -32.4(3)
C3 B16 B17 C4 -35.0(3)
B15 B16 B17 C4 -97.6(4)
B21 B16 B17 C4 -130.5(3)
C3 B16 B17 B18 2.0(4)
B15 B16 B17 B18 -60.5(4)
C4 B16 B17 B18 37.1(3)
B21 B16 B17 B18 -93.4(3)
C3 B16 B17 B21 95.5(3)
B15 B16 B17 B21 32.9(3)
C4 B16 B17 B21 130.5(3)
C4 B13 B18 B19 -139.7(4)
C3 B13 B18 B19 -100.1(4)
B14 B13 B18 B19 -35.2(4)
C4 B13 B18 B22 -98.4(4)
B19 B13 B18 B22 41.3(4)
C3 B13 B18 B22 -58.8(5)
B14 B13 B18 B22 6.1(5)
B19 B13 B18 C4 139.7(4)
C3 B13 B18 C4 39.7(3)
B14 B13 B18 C4 104.5(4)
C4 B13 B18 B17 -37.0(3)
B19 B13 B18 B17 102.7(4)
C3 B13 B18 B17 2.7(4)
B14 B13 B18 B17 67.5(4)
B22 B17 B18 B19 -39.3(3)
B16 B17 B18 B19 59.8(4)
C4 B17 B18 B19 97.9(3)
B21 B17 B18 B19 -3.6(4)
B16 B17 B18 B22 99.1(4)
C4 B17 B18 B22 137.2(3)
B21 B17 B18 B22 35.7(3)
B22 B17 B18 B13 -101.9(4)
B16 B17 B18 B13 -2.9(4)
C4 B17 B18 B13 35.3(3)
B21 B17 B18 B13 -66.2(4)
B22 B17 B18 C4 -137.2(3)
B16 B17 B18 C4 -38.2(3)
B21 B17 B18 C4 -101.5(3)
B22 B18 B19 B20 -34.5(4)
B13 B18 B19 B20 99.7(4)
C4 B18 B19 B20 66.0(5)
B17 B18 B19 B20 3.7(5)
B22 B18 B19 B13 -134.2(4)
C4 B18 B19 B13 -33.7(3)
B17 B18 B19 B13 -96.0(4)
B13 B18 B19 B22 134.2(4)
C4 B18 B19 B22 100.5(4)
B17 B18 B19 B22 38.1(3)
B22 B18 B19 B14 -99.4(4)
B13 B18 B19 B14 34.7(4)
C4 B18 B19 B14 1.1(5)
B17 B18 B19 B14 -61.3(5)
C4 B13 B19 B20 -66.9(4)
C3 B13 B19 B20 -3.8(4)
B18 B13 B19 B20 -104.7(4)
B14 B13 B19 B20 37.9(3)
C4 B13 B19 B18 37.9(3)
C3 B13 B19 B18 101.0(4)
B14 B13 B19 B18 142.6(4)
C4 B13 B19 B22 -3.6(5)
C3 B13 B19 B22 59.5(4)
B18 B13 B19 B22 -41.5(3)
B14 B13 B19 B22 101.1(4)
C4 B13 B19 B14 -104.8(4)
C3 B13 B19 B14 -41.7(3)
B18 B13 B19 B14 -142.6(4)
C3 B14 B19 B20 -98.5(4)
B15 B14 B19 B20 -40.8(3)
B13 B14 B19 B20 -137.5(4)
B20 B14 B19 B18 101.9(4)
C3 B14 B19 B18 3.4(5)
B15 B14 B19 B18 61.2(5)
B13 B14 B19 B18 -35.5(4)
B20 B14 B19 B13 137.5(4)
C3 B14 B19 B13 38.9(3)
B15 B14 B19 B13 96.7(3)
B20 B14 B19 B22 36.3(3)
C3 B14 B19 B22 -62.3(4)
B15 B14 B19 B22 -4.5(4)
B13 B14 B19 B22 -101.2(4)
B18 B19 B20 B21 -2.2(5)
B13 B19 B20 B21 64.2(5)
B22 B19 B20 B21 -37.2(4)
B14 B19 B20 B21 102.3(4)
B18 B19 B20 B22 35.0(4)
B13 B19 B20 B22 101.4(4)
B14 B19 B20 B22 139.5(3)
B18 B19 B20 B14 -104.4(4)
B13 B19 B20 B14 -38.1(3)
B22 B19 B20 B14 -139.5(3)
B18 B19 B20 B15 -64.4(5)
B13 B19 B20 B15 2.0(5)
B22 B19 B20 B15 -99.4(4)
B14 B19 B20 B15 40.1(3)
C3 B14 B20 B21 -10.3(5)
B15 B14 B20 B21 29.8(3)
B13 B14 B20 B21 -69.9(4)
B19 B14 B20 B21 -105.2(4)
C3 B14 B20 B19 94.9(3)
B15 B14 B20 B19 135.1(3)
B13 B14 B20 B19 35.3(3)
C3 B14 B20 B22 55.4(5)
B15 B14 B20 B22 95.5(4)
B13 B14 B20 B22 -4.3(5)
B19 B14 B20 B22 -39.6(4)
C3 B14 B20 B15 -40.2(3)
B13 B14 B20 B15 -99.8(3)
B19 B14 B20 B15 -135.1(3)
C3 B15 B20 B21 -103.1(4)
B16 B15 B20 B21 -41.7(4)
B14 B15 B20 B21 -146.4(4)
C3 B15 B20 B19 0.6(4)
B16 B15 B20 B19 62.0(5)
B21 B15 B20 B19 103.7(4)
B14 B15 B20 B19 -42.7(3)
C3 B15 B20 B22 -66.0(4)
B16 B15 B20 B22 -4.6(5)
B21 B15 B20 B22 37.2(3)
B14 B15 B20 B22 -109.2(4)
C3 B15 B20 B14 43.3(3)
B16 B15 B20 B14 104.7(4)
B21 B15 B20 B14 146.4(4)
B19 B20 B21 B22 38.2(4)
B14 B20 B21 B22 108.1(4)
B15 B20 B21 B22 138.4(4)
B19 B20 B21 B15 -100.2(4)
B22 B20 B21 B15 -138.4(4)
B14 B20 B21 B15 -30.3(4)
B19 B20 B21 B17 -0.3(5)
B22 B20 B21 B17 -38.5(3)
B14 B20 B21 B17 69.6(4)
B15 B20 B21 B17 99.9(4)
B19 B20 B21 B16 -62.1(5)
B22 B20 B21 B16 -100.3(4)
B14 B20 B21 B16 7.8(5)
B15 B20 B21 B16 38.1(3)
C3 B15 B21 B20 94.2(4)
B16 B15 B21 B20 136.2(4)
B14 B15 B21 B20 29.1(3)
C3 B15 B21 B22 54.5(5)
B16 B15 B21 B22 96.5(4)
B14 B15 B21 B22 -10.6(5)
B20 B15 B21 B22 -39.7(4)
C3 B15 B21 B17 -9.1(5)
B16 B15 B21 B17 33.0(3)
B14 B15 B21 B17 -74.2(4)
B20 B15 B21 B17 -103.3(4)
C3 B15 B21 B16 -42.1(3)
B14 B15 B21 B16 -107.1(4)
B20 B15 B21 B16 -136.2(4)
B22 B17 B21 B20 39.1(3)
B16 B17 B21 B20 -102.7(4)
C4 B17 B21 B20 -58.6(4)
B18 B17 B21 B20 2.4(4)
B16 B17 B21 B22 -141.7(4)
C4 B17 B21 B22 -97.7(4)
B18 B17 B21 B22 -36.7(3)
B22 B17 B21 B15 109.2(4)
B16 B17 B21 B15 -32.5(3)
C4 B17 B21 B15 11.6(4)
B18 B17 B21 B15 72.5(4)
B22 B17 B21 B16 141.7(4)
C4 B17 B21 B16 44.1(3)
B18 B17 B21 B16 105.0(3)
C3 B16 B21 B20 -1.7(4)
B15 B16 B21 B20 -42.5(4)
B17 B16 B21 B20 99.4(4)
C4 B16 B21 B20 57.0(4)
C3 B16 B21 B22 -66.7(4)
B15 B16 B21 B22 -107.6(4)
B17 B16 B21 B22 34.3(3)
C4 B16 B21 B22 -8.1(4)
C3 B16 B21 B15 40.9(3)
B17 B16 B21 B15 141.9(4)
C4 B16 B21 B15 99.5(3)
C3 B16 B21 B17 -101.0(4)
B15 B16 B21 B17 -141.9(4)
C4 B16 B21 B17 -42.4(3)
B15 B21 B22 B20 42.0(4)
B17 B21 B22 B20 136.8(4)
B16 B21 B22 B20 103.2(4)
B20 B21 B22 B18 -94.8(4)
B15 B21 B22 B18 -52.8(5)
B17 B21 B22 B18 42.0(3)
B16 B21 B22 B18 8.5(5)
B20 B21 B22 B19 -34.4(3)
B15 B21 B22 B19 7.7(5)
B17 B21 B22 B19 102.5(4)
B16 B21 B22 B19 68.9(4)
B20 B21 B22 B17 -136.8(4)
B15 B21 B22 B17 -94.8(4)
B16 B21 B22 B17 -33.6(3)
B19 B20 B22 B21 -139.7(4)
B14 B20 B22 B21 -99.3(4)
B15 B20 B22 B21 -36.0(3)
B21 B20 B22 B18 107.4(4)
B19 B20 B22 B18 -32.3(4)
B14 B20 B22 B18 8.1(5)
B15 B20 B22 B18 71.4(4)
B21 B20 B22 B19 139.7(4)
B14 B20 B22 B19 40.4(4)
B15 B20 B22 B19 103.7(4)
B21 B20 B22 B17 40.9(4)
B19 B20 B22 B17 -98.8(4)
B14 B20 B22 B17 -58.4(5)
B15 B20 B22 B17 4.9(5)
B19 B18 B22 B21 94.1(4)
B13 B18 B22 B21 53.4(5)
C4 B18 B22 B21 -5.0(5)
B17 B18 B22 B21 -42.6(3)
B19 B18 B22 B20 32.3(4)
B13 B18 B22 B20 -8.3(5)
C4 B18 B22 B20 -66.7(4)
B17 B18 B22 B20 -104.3(4)
B13 B18 B22 B19 -40.6(3)
C4 B18 B22 B19 -99.1(3)
B17 B18 B22 B19 -136.7(3)
B19 B18 B22 B17 136.7(3)
B13 B18 B22 B17 96.0(4)
C4 B18 B22 B17 37.6(3)
B20 B19 B22 B21 34.8(3)
B18 B19 B22 B21 -107.5(4)
B13 B19 B22 B21 -65.5(4)
B14 B19 B22 B21 -1.6(5)
B18 B19 B22 B20 -142.3(4)
B13 B19 B22 B20 -100.2(4)
B14 B19 B22 B20 -36.3(3)
B20 B19 B22 B18 142.3(4)
B13 B19 B22 B18 42.0(3)
B14 B19 B22 B18 105.9(4)
B20 B19 B22 B17 102.3(4)
B18 B19 B22 B17 -40.0(3)
B13 B19 B22 B17 2.1(5)
B14 B19 B22 B17 66.0(4)
B16 B17 B22 B21 34.6(3)
C4 B17 B22 B21 99.1(3)
B18 B17 B22 B21 136.2(3)
B16 B17 B22 B20 -3.5(5)
C4 B17 B22 B20 60.9(4)
B18 B17 B22 B20 98.0(4)
B21 B17 B22 B20 -38.2(3)
B16 B17 B22 B18 -101.6(4)
C4 B17 B22 B18 -37.1(3)
B21 B17 B22 B18 -136.2(3)
B16 B17 B22 B19 -64.3(4)
C4 B17 B22 B19 0.1(4)
B18 B17 B22 B19 37.2(3)
B21 B17 B22 B19 -99.0(4)
C6 B23 B24 C5 -35.5(3)
B28 B23 B24 C5 -99.8(4)
B29 B23 B24 C5 -140.8(4)
C6 B23 B24 B29 105.3(4)
B28 B23 B24 B29 41.0(4)
C5 B23 B24 B29 140.8(4)
C6 B23 B24 B25 -0.3(4)
B28 B23 B24 B25 -64.7(4)
B29 B23 B24 B25 -105.6(4)
C5 B23 B24 B25 35.2(3)
C6 B23 B24 B30 64.6(4)
B28 B23 B24 B30 0.3(5)
B29 B23 B24 B30 -40.7(3)
C5 B23 B24 B30 100.1(4)
C5 B24 B25 B26 35.2(3)
B29 B24 B25 B26 -60.4(4)
B30 B24 B25 B26 -99.3(4)
B23 B24 B25 B26 0.2(4)
B29 B24 B25 C5 -95.7(4)
B30 B24 B25 C5 -134.6(3)
B23 B24 B25 C5 -35.0(3)
C5 B24 B25 B30 134.6(3)
B29 B24 B25 B30 38.9(3)
B23 B24 B25 B30 99.6(4)
C5 B24 B25 B31 90.9(3)
B29 B24 B25 B31 -4.8(4)
B30 B24 B25 B31 -43.7(3)
B23 B24 B25 B31 55.9(4)
C5 B25 B26 B31 132.1(3)
B24 B25 B26 B31 96.9(4)
B30 B25 B26 B31 34.4(3)
B24 B25 B26 C5 -35.2(3)
B30 B25 B26 C5 -97.7(3)
B31 B25 B26 C5 -132.1(3)
C5 B25 B26 C6 35.1(3)
B24 B25 B26 C6 -0.1(4)
B30 B25 B26 C6 -62.5(4)
B31 B25 B26 C6 -97.0(4)
C5 B25 B26 B27 93.7(3)
B24 B25 B26 B27 58.5(4)
B30 B25 B26 B27 -3.9(4)
B31 B25 B26 B27 -38.4(3)
B25 B26 B27 B31 45.4(4)
C5 B26 B27 B31 109.4(4)
C6 B26 B27 B31 142.0(4)
B31 B26 B27 C6 -142.0(4)
B25 B26 B27 C6 -96.7(4)
C5 B26 B27 C6 -32.6(3)
B31 B26 B27 B28 -107.5(4)
B25 B26 B27 B28 -62.1(5)
C5 B26 B27 B28 2.0(4)
C6 B26 B27 B28 34.6(3)
B31 B26 B27 B32 -42.8(3)
B25 B26 B27 B32 2.6(4)
C5 B26 B27 B32 66.6(4)
C6 B26 B27 B32 99.2(3)
B29 B23 B28 C6 130.4(3)
C5 B23 B28 C6 34.0(3)
B24 B23 B28 C6 92.6(3)
C6 B23 B28 B27 -30.5(3)
B29 B23 B28 B27 100.0(4)
C5 B23 B28 B27 3.5(5)
B24 B23 B28 B27 62.2(4)
C6 B23 B28 B32 -93.6(4)
B29 B23 B28 B32 36.8(3)
C5 B23 B28 B32 -59.6(4)
B24 B23 B28 B32 -1.0(5)
C6 B23 B28 B29 -130.4(3)
C5 B23 B28 B29 -96.4(4)
B24 B23 B28 B29 -37.8(3)
B31 B27 B28 B23 -63.0(5)
C6 B27 B28 B23 30.5(3)
B32 B27 B28 B23 -100.0(4)
B26 B27 B28 B23 -3.5(5)
B31 B27 B28 C6 -93.5(4)
B32 B27 B28 C6 -130.5(3)
B26 B27 B28 C6 -34.0(3)
B31 B27 B28 B32 36.9(4)
C6 B27 B28 B32 130.5(3)
B26 B27 B28 B32 96.5(4)
B31 B27 B28 B29 0.2(5)
C6 B27 B28 B29 93.7(3)
B32 B27 B28 B29 -36.8(3)
B26 B27 B28 B29 59.7(4)
C6 B23 B29 B24 -90.6(4)
B28 B23 B29 B24 -136.0(4)
C5 B23 B29 B24 -32.4(3)
C6 B23 B29 B32 9.0(5)
B28 B23 B29 B32 -36.4(3)
C5 B23 B29 B32 67.2(4)
B24 B23 B29 B32 99.6(4)
C6 B23 B29 B28 45.4(3)
C5 B23 B29 B28 103.6(4)
B24 B23 B29 B28 136.0(4)
C6 B23 B29 B30 -51.0(5)
B28 B23 B29 B30 -96.4(4)
C5 B23 B29 B30 7.2(4)
B24 B23 B29 B30 39.6(3)
C5 B24 B29 B23 34.4(3)
B25 B24 B29 B23 97.5(4)
B30 B24 B29 B23 135.7(4)
C5 B24 B29 B32 -65.6(4)
B25 B24 B29 B32 -2.5(5)
B30 B24 B29 B32 35.7(3)
B23 B24 B29 B32 -100.0(4)
C5 B24 B29 B28 -3.2(5)
B25 B24 B29 B28 59.9(4)
B30 B24 B29 B28 98.1(4)
B23 B24 B29 B28 -37.6(3)
C5 B24 B29 B30 -101.3(4)
B25 B24 B29 B30 -38.2(3)
B23 B24 B29 B30 -135.7(4)
C6 B28 B29 B23 -41.3(3)
B27 B28 B29 B23 -101.3(4)
B32 B28 B29 B23 -138.3(4)
B23 B28 B29 B24 42.2(3)
C6 B28 B29 B24 0.9(4)
B27 B28 B29 B24 -59.1(4)
B32 B28 B29 B24 -96.1(4)
B23 B28 B29 B32 138.3(4)
C6 B28 B29 B32 97.0(3)
B27 B28 B29 B32 37.0(3)
B23 B28 B29 B30 104.0(4)
C6 B28 B29 B30 62.6(4)
B27 B28 B29 B30 2.6(4)
B32 B28 B29 B30 -34.4(3)
C5 B24 B30 B32 62.7(5)
B29 B24 B30 B32 -36.9(4)
B25 B24 B30 B32 102.6(4)
B23 B24 B30 B32 0.6(5)
C5 B24 B30 B25 -39.9(3)
B29 B24 B30 B25 -139.6(4)
B23 B24 B30 B25 -102.0(3)
C5 B24 B30 B29 99.6(4)
B25 B24 B30 B29 139.6(4)
B23 B24 B30 B29 37.5(3)
C5 B24 B30 B31 2.1(4)
B29 B24 B30 B31 -97.6(4)
B25 B24 B30 B31 42.0(3)
B23 B24 B30 B31 -60.0(4)
B26 B25 B30 B32 3.9(4)
C5 B25 B30 B32 -58.1(4)
B24 B25 B30 B32 -97.5(4)
B31 B25 B30 B32 34.4(3)
B26 B25 B30 B24 101.4(4)
C5 B25 B30 B24 39.4(3)
B31 B25 B30 B24 131.9(3)
B26 B25 B30 B29 66.5(4)
C5 B25 B30 B29 4.4(4)
B24 B25 B30 B29 -35.0(3)
B31 B25 B30 B29 96.9(4)
B26 B25 B30 B31 -30.4(3)
C5 B25 B30 B31 -92.5(3)
B24 B25 B30 B31 -131.9(3)
B23 B29 B30 B32 94.8(4)
B24 B29 B30 B32 137.8(4)
B28 B29 B30 B32 35.4(3)
B23 B29 B30 B24 -43.0(4)
B32 B29 B30 B24 -137.8(4)
B28 B29 B30 B24 -102.3(4)
B23 B29 B30 B25 -7.6(5)
B24 B29 B30 B25 35.5(3)
B32 B29 B30 B25 -102.3(4)
B28 B29 B30 B25 -66.9(4)
B23 B29 B30 B31 55.3(4)
B24 B29 B30 B31 98.3(4)
B32 B29 B30 B31 -39.4(3)
B28 B29 B30 B31 -4.0(4)
B25 B26 B31 B27 -134.6(3)
C5 B26 B31 B27 -89.4(4)
C6 B26 B31 B27 -31.2(3)
B25 B26 B31 B32 -89.9(4)
C5 B26 B31 B32 -44.7(5)
C6 B26 B31 B32 13.5(5)
B27 B26 B31 B32 44.7(3)
C5 B26 B31 B25 45.1(3)
C6 B26 B31 B25 103.3(3)
B27 B26 B31 B25 134.6(3)
B25 B26 B31 B30 -31.6(3)
C5 B26 B31 B30 13.6(5)
C6 B26 B31 B30 71.8(4)
B27 B26 B31 B30 103.0(4)
C6 B27 B31 B26 33.1(3)
B28 B27 B31 B26 97.4(4)
B32 B27 B31 B26 133.3(3)
C6 B27 B31 B32 -100.1(3)
B28 B27 B31 B32 -35.9(4)
B26 B27 B31 B32 -133.3(3)
C6 B27 B31 B25 -7.1(5)
B28 B27 B31 B25 57.2(5)
B32 B27 B31 B25 93.1(4)
B26 B27 B31 B25 -40.2(3)
C6 B27 B31 B30 -67.0(4)
B28 B27 B31 B30 -2.8(5)
B32 B27 B31 B30 33.1(3)
B26 B27 B31 B30 -100.2(3)
C5 B25 B31 B26 -40.3(3)
B24 B25 B31 B26 -100.8(4)
B30 B25 B31 B26 -142.6(4)
B26 B25 B31 B27 46.3(4)
C5 B25 B31 B27 6.0(5)
B24 B25 B31 B27 -54.6(5)
B30 B25 B31 B27 -96.4(4)
B26 B25 B31 B32 110.7(4)
C5 B25 B31 B32 70.4(4)
B24 B25 B31 B32 9.8(4)
B30 B25 B31 B32 -32.0(3)
B26 B25 B31 B30 142.6(4)
C5 B25 B31 B30 102.4(3)
B24 B25 B31 B30 41.8(3)
B32 B30 B31 B26 -109.3(4)
B24 B30 B31 B26 -9.4(5)
B25 B30 B31 B26 31.9(3)
B29 B30 B31 B26 -69.3(4)
B32 B30 B31 B27 -35.7(3)
B24 B30 B31 B27 64.1(5)
B25 B30 B31 B27 105.4(4)
B29 B30 B31 B27 4.2(4)
B24 B30 B31 B32 99.8(4)
B25 B30 B31 B32 141.1(3)
B29 B30 B31 B32 39.9(3)
B32 B30 B31 B25 -141.1(3)
B24 B30 B31 B25 -41.3(3)
B29 B30 B31 B25 -101.2(3)
B24 B30 B32 B27 -64.4(5)
B25 B30 B32 B27 -2.3(5)
B29 B30 B32 B27 -100.7(4)
B31 B30 B32 B27 32.9(3)
B24 B30 B32 B29 36.3(3)
B25 B30 B32 B29 98.4(3)
B31 B30 B32 B29 133.6(3)
B24 B30 B32 B28 -1.3(5)
B25 B30 B32 B28 60.8(5)
B29 B30 B32 B28 -37.6(4)
B31 B30 B32 B28 96.0(4)
B24 B30 B32 B31 -97.3(4)
B25 B30 B32 B31 -35.2(3)
B29 B30 B32 B31 -133.6(3)
B31 B27 B32 B30 -38.0(3)
C6 B27 B32 B30 61.5(4)
B28 B27 B32 B30 105.0(4)
B26 B27 B32 B30 0.0(4)
B31 B27 B32 B29 -105.3(4)
C6 B27 B32 B29 -5.8(4)
B28 B27 B32 B29 37.6(3)
B26 B27 B32 B29 -67.4(4)
B31 B27 B32 B28 -143.0(4)
C6 B27 B32 B28 -43.5(3)
B26 B27 B32 B28 -105.0(3)
C6 B27 B32 B31 99.5(3)
B28 B27 B32 B31 143.0(4)
B26 B27 B32 B31 38.0(3)
B23 B29 B32 B30 -105.1(4)
B24 B29 B32 B30 -36.4(3)
B28 B29 B32 B30 -139.9(4)
B23 B29 B32 B27 -1.8(5)
B24 B29 B32 B27 67.0(4)
B28 B29 B32 B27 -36.6(3)
B30 B29 B32 B27 103.3(4)
B23 B29 B32 B28 34.8(3)
B24 B29 B32 B28 103.5(4)
B30 B29 B32 B28 139.9(4)
B23 B29 B32 B31 -59.2(5)
B24 B29 B32 B31 9.5(5)
B28 B29 B32 B31 -94.0(4)
B30 B29 B32 B31 45.9(4)
B23 B28 B32 B30 1.5(5)
C6 B28 B32 B30 -58.5(5)
B27 B28 B32 B30 -99.8(4)
B29 B28 B32 B30 38.6(4)
B23 B28 B32 B27 101.3(4)
C6 B28 B32 B27 41.3(3)
B29 B28 B32 B27 138.4(4)
B23 B28 B32 B29 -37.1(3)
C6 B28 B32 B29 -97.0(4)
B27 B28 B32 B29 -138.4(4)
B23 B28 B32 B31 71.2(4)
C6 B28 B32 B31 11.2(4)
B27 B28 B32 B31 -30.1(3)
B29 B28 B32 B31 108.3(4)
B26 B31 B32 B30 91.9(4)
B27 B31 B32 B30 140.6(3)
B25 B31 B32 B30 32.4(3)
B26 B31 B32 B27 -48.7(4)
B25 B31 B32 B27 -108.2(3)
B30 B31 B32 B27 -140.6(3)
B26 B31 B32 B29 47.4(5)
B27 B31 B32 B29 96.1(4)
B25 B31 B32 B29 -12.1(4)
B30 B31 B32 B29 -44.5(3)
B26 B31 B32 B28 -16.7(5)
B27 B31 B32 B28 32.0(3)
B25 B31 B32 B28 -76.2(4)
B30 B31 B32 B28 -108.6(4)
B11 B5 C1 C2 -0.2(4)
B6 B5 C1 C2 -38.2(3)
B10 B5 C1 C2 69.3(4)
B4 B5 C1 C2 104.8(4)
B11 B5 C1 B4 -105.0(4)
B6 B5 C1 B4 -143.0(4)
B10 B5 C1 B4 -35.5(3)
B11 B5 C1 S1 141.3(3)
B6 B5 C1 S1 103.3(4)
B10 B5 C1 S1 -149.2(3)
B4 B5 C1 S1 -113.7(4)
B11 B5 C1 B6 38.0(3)
B10 B5 C1 B6 107.6(4)
B4 B5 C1 B6 143.0(4)
B11 B5 C1 B3 -65.0(4)
B6 B5 C1 B3 -103.0(3)
B10 B5 C1 B3 4.6(4)
B4 B5 C1 B3 40.0(3)
B10 B4 C1 C2 -64.7(4)
B9 B4 C1 C2 -2.8(4)
B5 B4 C1 C2 -101.2(3)
B3 B4 C1 C2 37.6(3)
B10 B4 C1 B5 36.5(3)
B9 B4 C1 B5 98.4(4)
B3 B4 C1 B5 138.7(3)
B10 B4 C1 S1 154.9(3)
B9 B4 C1 S1 -143.2(3)
B5 B4 C1 S1 118.4(4)
B3 B4 C1 S1 -102.9(3)
B10 B4 C1 B6 2.2(5)
B9 B4 C1 B6 64.0(4)
B5 B4 C1 B6 -34.4(3)
B3 B4 C1 B6 104.4(4)
B10 B4 C1 B3 -102.2(4)
B9 B4 C1 B3 -40.4(3)
B5 B4 C1 B3 -138.7(3)
B11 B6 C1 C2 102.9(4)
B5 B6 C1 C2 138.0(3)
B7 B6 C1 C2 36.2(3)
B11 B6 C1 B5 -35.1(3)
C2 B6 C1 B5 -138.0(3)
B7 B6 C1 B5 -101.8(3)
B11 B6 C1 B4 1.2(5)
B5 B6 C1 B4 36.3(3)
C2 B6 C1 B4 -101.7(4)
B7 B6 C1 B4 -65.5(4)
B11 B6 C1 S1 -153.2(3)
B5 B6 C1 S1 -118.1(3)
C2 B6 C1 S1 103.9(3)
B7 B6 C1 S1 140.1(3)
B11 B6 C1 B3 70.4(4)
B5 B6 C1 B3 105.5(3)
C2 B6 C1 B3 -32.5(3)
B7 B6 C1 B3 3.7(4)
B8 B3 C1 C2 -38.6(3)
B9 B3 C1 C2 -101.3(3)
B4 B3 C1 C2 -138.9(3)
C2 B3 C1 B5 98.2(3)
B8 B3 C1 B5 59.7(4)
B9 B3 C1 B5 -3.1(4)
B4 B3 C1 B5 -40.7(3)
C2 B3 C1 B4 138.9(3)
B8 B3 C1 B4 100.3(3)
B9 B3 C1 B4 37.6(3)
C2 B3 C1 S1 -104.8(3)
B8 B3 C1 S1 -143.3(3)
B9 B3 C1 S1 153.9(3)
B4 B3 C1 S1 116.3(3)
C2 B3 C1 B6 33.0(3)
B8 B3 C1 B6 -5.6(4)
B9 B3 C1 B6 -68.3(4)
B4 B3 C1 B6 -105.9(3)
B5 C1 C2 B3 -107.7(3)
B4 C1 C2 B3 -38.8(3)
S1 C1 C2 B3 105.5(3)
B6 C1 C2 B3 -145.1(3)
B5 C1 C2 B6 37.3(3)
B4 C1 C2 B6 106.3(3)
S1 C1 C2 B6 -109.4(3)
B3 C1 C2 B6 145.1(3)
B5 C1 C2 B7 -0.5(4)
B4 C1 C2 B7 68.5(4)
S1 C1 C2 B7 -147.2(3)
B6 C1 C2 B7 -37.8(3)
B3 C1 C2 B7 107.3(3)
B5 C1 C2 B8 -69.4(4)
B4 C1 C2 B8 -0.4(4)
S1 C1 C2 B8 143.9(3)
B6 C1 C2 B8 -106.7(3)
B3 C1 C2 B8 38.4(3)
B5 C1 C2 S2 144.8(3)
B4 C1 C2 S2 -146.2(3)
S1 C1 C2 S2 -2.0(4)
B6 C1 C2 S2 107.5(3)
B3 C1 C2 S2 -107.5(3)
B8 B3 C2 C1 137.5(3)
B9 B3 C2 C1 92.7(3)
B4 B3 C2 C1 33.6(3)
B8 B3 C2 B6 100.9(4)
C1 B3 C2 B6 -36.7(3)
B9 B3 C2 B6 56.0(4)
B4 B3 C2 B6 -3.0(4)
B8 B3 C2 B7 32.4(4)
C1 B3 C2 B7 -105.1(3)
B9 B3 C2 B7 -12.5(5)
B4 B3 C2 B7 -71.5(4)
C1 B3 C2 B8 -137.5(3)
B9 B3 C2 B8 -44.9(3)
B4 B3 C2 B8 -103.9(3)
B8 B3 C2 S2 -109.9(3)
C1 B3 C2 S2 112.6(3)
B9 B3 C2 S2 -154.7(3)
B4 B3 C2 S2 146.2(3)
B11 B6 C2 C1 -94.0(3)
B5 B6 C2 C1 -35.1(3)
B7 B6 C2 C1 -139.4(3)
B11 B6 C2 B3 -56.8(4)
B5 B6 C2 B3 2.0(4)
B7 B6 C2 B3 -102.3(4)
C1 B6 C2 B3 37.1(3)
B11 B6 C2 B7 45.4(3)
B5 B6 C2 B7 104.3(3)
C1 B6 C2 B7 139.4(3)
B11 B6 C2 B8 9.6(4)
B5 B6 C2 B8 68.4(4)
B7 B6 C2 B8 -35.9(3)
C1 B6 C2 B8 103.6(3)
B11 B6 C2 S2 154.1(3)
B5 B6 C2 S2 -147.1(3)
B7 B6 C2 S2 108.7(3)
C1 B6 C2 S2 -111.9(3)
B6 B7 C2 C1 39.5(3)
B12 B7 C2 C1 -61.9(4)
B11 B7 C2 C1 0.9(4)
B8 B7 C2 C1 -103.5(3)
B6 B7 C2 B3 112.1(4)
B12 B7 C2 B3 10.7(5)
B11 B7 C2 B3 73.5(4)
B8 B7 C2 B3 -30.9(3)
B12 B7 C2 B6 -101.4(4)
B11 B7 C2 B6 -38.6(3)
B8 B7 C2 B6 -143.0(3)
B6 B7 C2 B8 143.0(3)
B12 B7 C2 B8 41.6(3)
B11 B7 C2 B8 104.4(3)
B6 B7 C2 S2 -106.4(3)
B12 B7 C2 S2 152.2(3)
B11 B7 C2 S2 -145.0(3)
B8 B7 C2 S2 110.6(3)
B3 B8 C2 C1 -41.5(3)
B9 B8 C2 C1 3.3(4)
B12 B8 C2 C1 65.0(4)
B7 B8 C2 C1 105.3(3)
B9 B8 C2 B3 44.8(3)
B12 B8 C2 B3 106.4(3)
B7 B8 C2 B3 146.8(3)
B3 B8 C2 B6 -112.0(4)
B9 B8 C2 B6 -67.2(4)
B12 B8 C2 B6 -5.6(4)
B7 B8 C2 B6 34.8(3)
B3 B8 C2 B7 -146.8(3)
B9 B8 C2 B7 -102.0(3)
B12 B8 C2 B7 -40.3(3)
B3 B8 C2 S2 104.5(3)
B9 B8 C2 S2 149.3(3)
B12 B8 C2 S2 -149.1(3)
B7 B8 C2 S2 -108.7(3)
B17 B16 C3 B15 -102.1(4)
C4 B16 C3 B15 -138.2(3)
B21 B16 C3 B15 -39.5(3)
B15 B16 C3 C4 138.2(3)
B17 B16 C3 C4 36.1(3)
B21 B16 C3 C4 98.7(3)
B15 B16 C3 B13 101.8(4)
B17 B16 C3 B13 -0.3(4)
C4 B16 C3 B13 -36.5(3)
B21 B16 C3 B13 62.3(4)
B15 B16 C3 B14 34.4(3)
B17 B16 C3 B14 -67.8(4)
C4 B16 C3 B14 -103.9(3)
B21 B16 C3 B14 -5.1(4)
B15 B16 C3 S3 -104.2(3)
B17 B16 C3 S3 153.7(3)
C4 B16 C3 S3 117.6(3)
B21 B16 C3 S3 -143.7(3)
B21 B15 C3 B16 45.6(4)
B14 B15 C3 B16 144.2(3)
B20 B15 C3 B16 103.2(4)
B16 B15 C3 C4 -42.4(3)
B21 B15 C3 C4 3.2(5)
B14 B15 C3 C4 101.7(3)
B20 B15 C3 C4 60.8(4)
B16 B15 C3 B13 -106.1(3)
B21 B15 C3 B13 -60.5(4)
B14 B15 C3 B13 38.1(3)
B20 B15 C3 B13 -2.9(4)
B16 B15 C3 B14 -144.2(3)
B21 B15 C3 B14 -98.6(4)
B20 B15 C3 B14 -41.0(3)
B16 B15 C3 S3 108.4(3)
B21 B15 C3 S3 154.0(3)
B14 B15 C3 S3 -107.4(3)
B20 B15 C3 S3 -148.4(3)
C4 B13 C3 B16 40.0(3)
B19 B13 C3 B16 -62.5(4)
B18 B13 C3 B16 -1.6(5)
B14 B13 C3 B16 -105.2(4)
C4 B13 C3 B15 106.8(3)
B19 B13 C3 B15 4.3(4)
B18 B13 C3 B15 65.2(4)
B14 B13 C3 B15 -38.4(3)
B19 B13 C3 C4 -102.5(3)
B18 B13 C3 C4 -41.6(3)
B14 B13 C3 C4 -145.2(3)
C4 B13 C3 B14 145.2(3)
B19 B13 C3 B14 42.7(3)
B18 B13 C3 B14 103.6(4)
C4 B13 C3 S3 -111.9(3)
B19 B13 C3 S3 145.6(3)
B18 B13 C3 S3 -153.4(3)
B14 B13 C3 S3 102.9(3)
B20 B14 C3 B16 9.7(5)
B15 B14 C3 B16 -34.2(3)
B13 B14 C3 B16 104.7(4)
B19 B14 C3 B16 66.4(4)
B20 B14 C3 B15 43.9(3)
B13 B14 C3 B15 138.9(3)
B19 B14 C3 B15 100.5(4)
B20 B14 C3 C4 -63.6(4)
B15 B14 C3 C4 -107.5(3)
B13 B14 C3 C4 31.4(3)
B19 B14 C3 C4 -6.9(4)
B20 B14 C3 B13 -95.0(4)
B15 B14 C3 B13 -138.9(3)
B19 B14 C3 B13 -38.3(3)
B20 B14 C3 S3 148.7(3)
B15 B14 C3 S3 104.8(3)
B13 B14 C3 S3 -116.3(3)
B19 B14 C3 S3 -154.7(3)
B19 B13 C4 C3 99.9(4)
B18 B13 C4 C3 135.3(3)
B14 B13 C4 C3 32.4(3)
B19 B13 C4 B18 -35.4(3)
C3 B13 C4 B18 -135.3(3)
B14 B13 C4 B18 -103.0(4)
B19 B13 C4 B17 3.7(4)
C3 B13 C4 B17 -96.2(3)
B18 B13 C4 B17 39.1(3)
B14 B13 C4 B17 -63.9(4)
B19 B13 C4 B16 66.1(4)
C3 B13 C4 B16 -33.8(3)
B18 B13 C4 B16 101.5(3)
B14 B13 C4 B16 -1.5(4)
B16 C3 C4 B13 -140.2(3)
B15 C3 C4 B13 -100.2(4)
B14 C3 C4 B13 -32.4(3)
S3 C3 C4 B13 112.2(3)
B16 C3 C4 B18 -99.7(4)
B15 C3 C4 B18 -59.7(4)
B13 C3 C4 B18 40.4(3)
B14 C3 C4 B18 8.0(4)
S3 C3 C4 B18 152.6(3)
B16 C3 C4 B17 -35.6(3)
B15 C3 C4 B17 4.4(4)
B13 C3 C4 B17 104.5(3)
B14 C3 C4 B17 72.1(4)
S3 C3 C4 B17 -143.3(3)
B15 C3 C4 B16 40.0(3)
B13 C3 C4 B16 140.2(3)
B14 C3 C4 B16 107.8(4)
S3 C3 C4 B16 -107.6(3)
B19 B18 C4 B13 35.6(3)
B22 B18 C4 B13 99.9(4)
B17 B18 C4 B13 137.3(3)
B19 B18 C4 C3 -5.5(5)
B22 B18 C4 C3 58.8(4)
B13 B18 C4 C3 -41.1(3)
B17 B18 C4 C3 96.1(3)
B19 B18 C4 B17 -101.7(4)
B22 B18 C4 B17 -37.4(3)
B13 B18 C4 B17 -137.3(3)
B19 B18 C4 B16 -64.8(4)
B22 B18 C4 B16 -0.5(4)
B13 B18 C4 B16 -100.4(3)
B17 B18 C4 B16 36.9(3)
B22 B17 C4 B13 -2.4(4)
B16 B17 C4 B13 99.4(3)
B18 B17 C4 B13 -38.9(3)
B21 B17 C4 B13 55.6(4)
B22 B17 C4 C3 -67.5(4)
B16 B17 C4 C3 34.3(3)
B18 B17 C4 C3 -104.0(3)
B21 B17 C4 C3 -9.5(4)
B22 B17 C4 B18 36.5(3)
B16 B17 C4 B18 138.3(3)
B21 B17 C4 B18 94.5(3)
B22 B17 C4 B16 -101.8(3)
B18 B17 C4 B16 -138.3(3)
B21 B17 C4 B16 -43.8(3)
C3 B16 C4 B13 36.5(3)
B15 B16 C4 B13 -0.1(4)
B17 B16 C4 B13 -102.2(3)
B21 B16 C4 B13 -59.1(4)
B15 B16 C4 C3 -36.6(3)
B17 B16 C4 C3 -138.7(3)
B21 B16 C4 C3 -95.6(3)
C3 B16 C4 B18 100.8(3)
B15 B16 C4 B18 64.2(4)
B17 B16 C4 B18 -37.9(3)
B21 B16 C4 B18 5.1(4)
C3 B16 C4 B17 138.7(3)
B15 B16 C4 B17 102.1(4)
B21 B16 C4 B17 43.1(3)
B31 B26 C5 C6 89.3(4)
B25 B26 C5 C6 138.4(3)
B27 B26 C5 C6 32.3(3)
B31 B26 C5 B24 -13.0(5)
B25 B26 C5 B24 36.2(3)
C6 B26 C5 B24 -102.2(3)
B27 B26 C5 B24 -70.0(4)
B31 B26 C5 B25 -49.1(4)
C6 B26 C5 B25 -138.4(3)
B27 B26 C5 B25 -106.1(3)
B31 B26 C5 B23 57.2(4)
B25 B26 C5 B23 106.3(3)
C6 B26 C5 B23 -32.1(3)
B27 B26 C5 B23 0.2(4)
B31 B26 C5 S4 -150.8(3)
B25 B26 C5 S4 -101.6(3)
C6 B26 C5 S4 120.0(3)
B27 B26 C5 S4 152.3(3)
B29 B24 C5 C6 4.5(4)
B25 B24 C5 C6 -102.9(3)
B30 B24 C5 C6 -61.9(4)
B23 B24 C5 C6 37.7(3)
B29 B24 C5 B26 72.1(4)
B25 B24 C5 B26 -35.3(3)
B30 B24 C5 B26 5.6(5)
B23 B24 C5 B26 105.3(3)
B29 B24 C5 B25 107.3(4)
B30 B24 C5 B25 40.9(3)
B23 B24 C5 B25 140.6(3)
B29 B24 C5 B23 -33.3(3)
B25 B24 C5 B23 -140.6(3)
B30 B24 C5 B23 -99.7(4)
B29 B24 C5 S4 -151.0(3)
B25 B24 C5 S4 101.7(3)
B30 B24 C5 S4 142.6(3)
B23 B24 C5 S4 -117.7(3)
B26 B25 C5 C6 -39.2(3)
B24 B25 C5 C6 101.3(3)
B30 B25 C5 C6 62.0(4)
B31 B25 C5 C6 -2.3(4)
B24 B25 C5 B26 140.5(3)
B30 B25 C5 B26 101.1(3)
B31 B25 C5 B26 36.8(3)
B26 B25 C5 B24 -140.5(3)
B30 B25 C5 B24 -39.3(3)
B31 B25 C5 B24 -103.6(3)
B26 B25 C5 B23 -101.2(4)
B24 B25 C5 B23 39.2(3)
B30 B25 C5 B23 -0.1(4)
B31 B25 C5 B23 -64.4(4)
B26 B25 C5 S4 108.5(3)
B24 B25 C5 S4 -111.1(3)
B30 B25 C5 S4 -150.4(3)
B31 B25 C5 S4 145.3(3)
B28 B23 C5 C6 -36.8(3)
B29 B23 C5 C6 -103.4(4)
B24 B23 C5 C6 -136.5(3)
C6 B23 C5 B26 34.4(3)
B28 B23 C5 B26 -2.4(4)
B29 B23 C5 B26 -69.0(4)
B24 B23 C5 B26 -102.0(3)
C6 B23 C5 B24 136.5(3)
B28 B23 C5 B24 99.7(4)
B29 B23 C5 B24 33.1(3)
C6 B23 C5 B25 98.9(3)
B28 B23 C5 B25 62.1(4)
B29 B23 C5 B25 -4.5(5)
B24 B23 C5 B25 -37.6(3)
C6 B23 C5 S4 -114.9(3)
B28 B23 C5 S4 -151.7(3)
B29 B23 C5 S4 141.7(3)
B24 B23 C5 S4 108.6(3)
B26 C5 C6 B23 -143.9(3)
B24 C5 C6 B23 -41.4(3)
B25 C5 C6 B23 -106.7(3)
S4 C5 C6 B23 111.4(3)
B26 C5 C6 B27 -39.0(3)
B24 C5 C6 B27 63.5(4)
B25 C5 C6 B27 -1.7(5)
B23 C5 C6 B27 105.0(4)
S4 C5 C6 B27 -143.6(3)
B26 C5 C6 B28 -106.7(3)
B24 C5 C6 B28 -4.2(4)
B25 C5 C6 B28 -69.5(4)
B23 C5 C6 B28 37.2(3)
S4 C5 C6 B28 148.6(3)
B24 C5 C6 B26 102.5(3)
B25 C5 C6 B26 37.2(3)
B23 C5 C6 B26 143.9(3)
S4 C5 C6 B26 -104.7(3)
B28 B23 C6 C5 140.0(3)
B29 B23 C6 C5 93.9(4)
B24 B23 C6 C5 35.3(3)
B28 B23 C6 B27 32.5(3)
B29 B23 C6 B27 -13.6(5)
C5 B23 C6 B27 -107.5(3)
B24 B23 C6 B27 -72.3(4)
B29 B23 C6 B28 -46.1(3)
C5 B23 C6 B28 -140.0(3)
B24 B23 C6 B28 -104.8(3)
B28 B23 C6 B26 105.1(4)
B29 B23 C6 B26 58.9(5)
C5 B23 C6 B26 -35.0(3)
B24 B23 C6 B26 0.3(4)
B31 B27 C6 C5 5.6(5)
B28 B27 C6 C5 -105.3(4)
B32 B27 C6 C5 -61.4(4)
B26 B27 C6 C5 37.0(3)
B31 B27 C6 B23 79.1(4)
B28 B27 C6 B23 -31.8(3)
B32 B27 C6 B23 12.1(4)
B26 B27 C6 B23 110.5(4)
B31 B27 C6 B28 111.0(4)
B32 B27 C6 B28 43.9(3)
B26 B27 C6 B28 142.3(3)
B31 B27 C6 B26 -31.3(3)
B28 B27 C6 B26 -142.3(3)
B32 B27 C6 B26 -98.4(3)
B23 B28 C6 C5 -40.3(3)
B27 B28 C6 C5 105.1(3)
B32 B28 C6 C5 62.8(4)
B29 B28 C6 C5 2.0(4)
B27 B28 C6 B23 145.4(4)
B32 B28 C6 B23 103.1(4)
B29 B28 C6 B23 42.3(3)
B23 B28 C6 B27 -145.4(4)
B32 B28 C6 B27 -42.3(3)
B29 B28 C6 B27 -103.1(3)
B23 B28 C6 B26 -107.4(4)
B27 B28 C6 B26 38.0(3)
B32 B28 C6 B26 -4.3(5)
B29 B28 C6 B26 -65.1(4)
B31 B26 C6 C5 -109.8(3)
B25 B26 C6 C5 -37.5(3)
B27 B26 C6 C5 -140.7(3)
B31 B26 C6 B23 -72.4(4)
B25 B26 C6 B23 -0.2(5)
C5 B26 C6 B23 37.4(3)
B27 B26 C6 B23 -103.4(4)
B31 B26 C6 B27 31.0(3)
B25 B26 C6 B27 103.2(4)
C5 B26 C6 B27 140.7(3)
B31 B26 C6 B28 -5.5(4)
B25 B26 C6 B28 66.8(4)
C5 B26 C6 B28 104.3(4)
B27 B26 C6 B28 -36.4(3)
C12 C7 C8 C9 6.7(6)
P1 C7 C8 C9 178.2(3)
C7 C8 C9 C10 -5.1(6)
C8 C9 C10 C11 -0.4(6)
C9 C10 C11 C12 4.0(6)
C8 C7 C12 C11 -3.2(6)
P1 C7 C12 C11 -175.0(3)
C10 C11 C12 C7 -2.2(7)
C18 C13 C14 C15 0.4(6)
P1 C13 C14 C15 177.4(3)
C13 C14 C15 C16 -2.3(6)
C14 C15 C16 C17 3.7(6)
C15 C16 C17 C18 -3.2(6)
C14 C13 C18 C17 0.1(6)
P1 C13 C18 C17 -176.8(3)
C16 C17 C18 C13 1.4(6)
C24 C19 C20 C21 -7.2(5)
P1 C19 C20 C21 177.9(3)
C19 C20 C21 C22 6.7(5)
C20 C21 C22 C23 -3.5(6)
C21 C22 C23 C24 1.0(5)
C20 C19 C24 C23 4.5(5)
P1 C19 C24 C23 179.4(2)
C22 C23 C24 C19 -1.5(5)
C12 C7 P1 C19 -173.9(3)
C8 C7 P1 C19 14.6(4)
C12 C7 P1 C13 -63.7(4)
C8 C7 P1 C13 124.8(3)
C12 C7 P1 Ru1 62.7(3)
C8 C7 P1 Ru1 -108.8(3)
C20 C19 P1 C7 -78.0(3)
C24 C19 P1 C7 107.2(3)
C20 C19 P1 C13 172.6(3)
C24 C19 P1 C13 -2.2(3)
C20 C19 P1 Ru1 46.7(3)
C24 C19 P1 Ru1 -128.1(3)
C18 C13 P1 C7 -18.8(4)
C14 C13 P1 C7 164.2(3)
C18 C13 P1 C19 92.8(3)
C14 C13 P1 C19 -84.1(3)
C18 C13 P1 Ru1 -143.9(3)
C14 C13 P1 Ru1 39.1(3)
C7 P1 Ru1 S4 -81.91(14)
C19 P1 Ru1 S4 157.38(14)
C13 P1 Ru1 S4 37.80(13)
C7 P1 Ru1 S3 35.53(13)
C19 P1 Ru1 S3 -85.18(15)
C13 P1 Ru1 S3 155.24(13)
C7 P1 Ru1 S2 158.61(13)
C19 P1 Ru1 S2 37.90(14)
C13 P1 Ru1 S2 -81.68(14)
C7 P1 Ru1 S1 139.9(3)
C19 P1 Ru1 S1 19.2(4)
C13 P1 Ru1 S1 -100.4(3)
C2 C1 S1 Ru1 -4.7(3)
B5 C1 S1 Ru1 -144.4(3)
B4 C1 S1 Ru1 134.6(3)
B6 C1 S1 Ru1 -73.7(3)
B3 C1 S1 Ru1 62.0(3)
S4 Ru1 S1 C1 -111.21(15)
S3 Ru1 S1 C1 129.85(15)
S2 Ru1 S1 C1 7.61(15)
P1 Ru1 S1 C1 26.3(4)
C1 C2 S2 Ru1 8.2(3)
B3 C2 S2 Ru1 -67.7(3)
B6 C2 S2 Ru1 82.6(3)
B7 C2 S2 Ru1 151.6(3)
B8 C2 S2 Ru1 -135.0(2)
S4 Ru1 S2 C2 93.08(14)
S3 Ru1 S2 C2 -105.80(14)
S1 Ru1 S2 C2 -8.19(14)
P1 Ru1 S2 C2 174.01(14)
B16 C3 S3 Ru1 -122.3(3)
B15 C3 S3 Ru1 169.0(2)
C4 C3 S3 Ru1 -43.2(4)
B13 C3 S3 Ru1 28.7(4)
B14 C3 S3 Ru1 99.9(3)
S4 Ru1 S3 C3 -106.26(15)
S2 Ru1 S3 C3 92.20(15)
S1 Ru1 S3 C3 0.20(15)
P1 Ru1 S3 C3 173.50(15)
C6 C5 S4 Ru1 -4.1(4)
B26 C5 S4 Ru1 -79.7(3)
B24 C5 S4 Ru1 146.5(3)
B25 C5 S4 Ru1 -145.2(2)
B23 C5 S4 Ru1 68.2(3)
S3 Ru1 S4 C5 82.63(15)
S2 Ru1 S4 C5 -115.16(14)
S1 Ru1 S4 C5 -21.85(15)
P1 Ru1 S4 C5 162.80(15)
